data_4121607
loop_
_publ_author_name
'Crasto, David'
'Malola, Sami'
'Brosofsky, Grace'
'Dass, Amala'
'H\"akkinen, Hannu'

_publ_section_title
;
 Single Crystal XRD Structure and Theoretical Analysis of the Chiral
 Au30S(S-t-Bu)18 Cluster.
;
_journal_issue 13
_journal_name_full 'Journal of the American Chemical Society'
_journal_page_first 5000
_journal_page_last 5005
_journal_paper_doi 10.1021/ja412141j
_journal_volume 136
_journal_year 2014
_chemical_formula_moiety 'C72 H162 Au30 S19'
_chemical_formula_sum 'C72 H162 Au30 S19'
_chemical_formula_weight 7546.14
_chemical_name_systematic
;
 ?
;
_space_group_crystal_system triclinic
_space_group_IT_number 2
_space_group_name_Hall '-P 1'
_space_group_name_H-M_alt 'P -1'
_symmetry_space_group_name_Hall '-P 1'
_symmetry_space_group_name_H-M 'P -1'
_atom_sites_solution_hydrogens geom
_atom_sites_solution_primary iterative
_audit_creation_date 2014-02-25
_audit_creation_method
;
  Olex2 1.2
  (compiled Apr 23 2013 17:59:47, GUI svn.r4466)
;
_cell_angle_alpha 81.352(7)
_cell_angle_beta 78.546(6)
_cell_angle_gamma 69.930(7)
_cell_formula_units_Z 2
_cell_length_a 14.982(5)
_cell_length_b 19.899(7)
_cell_length_c 28.215(10)
_cell_measurement_temperature 173(2)
_cell_volume 7713(5)
_computing_cell_refinement 'SAINT+ Ver. 8.30C (Bruker-AXS, 2013)'
_computing_data_collection 'APEX2 Verr. 2013.2-0 (Buker-AXS, 2013)'
_computing_data_reduction 'SAINT+ Ver. 8.30C (Bruker-AXS, 2013)'
_computing_molecular_graphics
;
O. V. Dolomanov, L. J. Bourhis, R. J. Gildea, J. A. K. Howard and H. Puschmann,
OLEX2: a complete structure solution, refinement and analysis program.
J. Appl. Cryst. (2009). 42, 339-341.
;
_computing_publication_material
;
O. V. Dolomanov, L. J. Bourhis, R. J. Gildea, J. A. K. Howard and H. Puschmann,
OLEX2: a complete structure solution, refinement and analysis program.
J. Appl. Cryst. (2009). 42, 339-341.
;
_computing_structure_refinement 'SHELXTL (Sheldrick, 2008-2013)'
_computing_structure_solution 'SHELXTL (Sheldrick, 2008-2013)'
_diffrn_ambient_temperature 173.0
_diffrn_detector_area_resol_mean 7.9
_diffrn_detector_type 'CCD area detector'
_diffrn_measured_fraction_theta_full 0.498
_diffrn_measured_fraction_theta_max 0.995
_diffrn_measurement_device 'three-circle diffractometer'
_diffrn_measurement_device_type 'Bruker SMART APEX2 area detector'
_diffrn_measurement_method '0.50\% \w and 0.5\% \f scans'
_diffrn_radiation_collimation '0.5 mm double-pinhole'
_diffrn_radiation_monochromator 'equatorially mounted graphite'
_diffrn_radiation_probe x-ray
_diffrn_radiation_type 'Mo K\a'
_diffrn_radiation_wavelength 0.71073
_diffrn_radiation_xray_symbol K-L~3~
_diffrn_reflns_av_R_equivalents 0.1267
_diffrn_reflns_av_unetI/netI 0.1274
_diffrn_reflns_Laue_measured_fraction_full 0.498
_diffrn_reflns_Laue_measured_fraction_max 0.995
_diffrn_reflns_limit_h_max 14
_diffrn_reflns_limit_h_min -14
_diffrn_reflns_limit_k_max 18
_diffrn_reflns_limit_k_min -18
_diffrn_reflns_limit_l_max 26
_diffrn_reflns_limit_l_min -26
_diffrn_reflns_number 57513
_diffrn_reflns_point_group_measured_fraction_full 0.498
_diffrn_reflns_point_group_measured_fraction_max 0.995
_diffrn_reflns_theta_full 25.242
_diffrn_reflns_theta_max 19.782
_diffrn_reflns_theta_min 0.739
_diffrn_source 'sealed X-ray tube'
_diffrn_source_type 'Siemens, K FFCU 2K 90'
_exptl_absorpt_coefficient_mu 28.681
_exptl_absorpt_correction_T_max 0.0870
_exptl_absorpt_correction_T_min 0.0366
_exptl_absorpt_correction_type multi-scan
_exptl_crystal_colour brown
_exptl_crystal_colour_primary brown
_exptl_crystal_density_diffrn 3.249
_exptl_crystal_density_method 'not measured'
_exptl_crystal_description plate
_exptl_crystal_F_000 6536
_exptl_crystal_size_max 0.15
_exptl_crystal_size_mid 0.106
_exptl_crystal_size_min 0.046
_refine_diff_density_max 2.962
_refine_diff_density_min -2.729
_refine_diff_density_rms 0.577
_refine_ls_extinction_method none
_refine_ls_goodness_of_fit_ref 1.039
_refine_ls_hydrogen_treatment constr
_refine_ls_matrix_type full
_refine_ls_number_parameters 784
_refine_ls_number_reflns 13890
_refine_ls_number_restraints 1530
_refine_ls_restrained_S_all 0.992
_refine_ls_R_factor_all 0.1258
_refine_ls_R_factor_gt 0.0590
_refine_ls_shift/su_max 0.001
_refine_ls_shift/su_mean 0.000
_refine_ls_structure_factor_coef Fsqd
_refine_ls_weighting_details 'w=1/[\s^2^(Fo^2^)+(0.0916P)^2^+124.7198P] where P=(Fo^2^+2Fc^2^)/3'
_refine_ls_weighting_scheme calc
_refine_ls_wR_factor_gt 0.1564
_refine_ls_wR_factor_ref 0.1970
_reflns_Friedel_coverage 0.000
_reflns_number_gt 8334
_reflns_number_total 13890
_reflns_threshold_expression 'I > 2\s(I)'
_cod_data_source_file ja412141j_si_002.cif
_cod_data_source_block sep9
_cod_database_code 4121607
_olex2_refinement_description
;
1. Fixed Uiso
 At 1.5 times of:
  All C(H,H,H) groups
2. Same fragment restrains
{S1, C1, C2, C3, C4}
{S2, C5, C6, C7, C8}
{S3, C9, C10, C11, C12}
{S4, C13, C14, C15, C16}
{S5, C17, C18, C19, C20}
{S6, C21, C22, C23, C24}
{S7, C25, C26, C27, C28}
{S8, C29, C30, C31, C32}
{S10, C37, C38, C39, C40}
{S11, C41, C42, C43, C44}
{S12, C45, C46, C47, C48}
{S13, C49, C50, C51, C52}
{S14, C53, C54, C55, C56}
{S15, C57, C58, C59, C60}
{S16, C61, C62, C63, C64}
{S17, C65, C66, C67, C68}
{S18, C69, C70, C71, C72}
as
{S9, C33, C34, C35, C36}
3.a Idealised Me refined as rotating group:
 C2(H2a,H2b,H2c), C3(H3a,H3b,H3c), C4(H4a,H4b,H4c), C6(H6a,H6b,H6c), C7(H7a,
 H7b,H7c), C8(H8a,H8b,H8c), C10(H10a,H10b,H10c), C11(H11a,H11b,H11c), C12(H12a,
 H12b,H12c), C14(H14a,H14b,H14c), C15(H15a,H15b,H15c), C16(H16a,H16b,H16c),
 C18(H18a,H18b,H18c), C19(H19a,H19b,H19c), C20(H20a,H20b,H20c), C22(H22a,H22b,
 H22c), C23(H23a,H23b,H23c), C24(H24a,H24b,H24c), C26(H26a,H26b,H26c), C27(H27a,
 H27b,H27c), C28(H28a,H28b,H28c), C30(H30a,H30b,H30c), C31(H31a,H31b,H31c),
 C32(H32a,H32b,H32c), C34(H34a,H34b,H34c), C35(H35a,H35b,H35c), C36(H36a,H36b,
 H36c), C38(H38a,H38b,H38c), C39(H39a,H39b,H39c), C40(H40a,H40b,H40c), C42(H42a,
 H42b,H42c), C43(H43a,H43b,H43c), C44(H44a,H44b,H44c), C46(H46a,H46b,H46c),
 C47(H47a,H47b,H47c), C48(H48a,H48b,H48c), C50(H50a,H50b,H50c), C51(H51a,H51b,
 H51c), C52(H52a,H52b,H52c), C54(H54a,H54b,H54c), C55(H55a,H55b,H55c), C56(H56a,
 H56b,H56c), C58(H58a,H58b,H58c), C59(H59a,H59b,H59c), C60(H60a,H60b,H60c),
 C62(H62a,H62b,H62c), C63(H63a,H63b,H63c), C64(H64a,H64b,H64c), C66(H66a,H66b,
 H66c), C67(H67a,H67b,H67c), C68(H68a,H68b,H68c), C70(H70a,H70b,H70c), C71(H71a,
 H71b,H71c), C72(H72a,H72b,H72c)
;
_shelx_estimated_absorpt_t_max 0.352
_shelx_estimated_absorpt_t_min 0.099
_shelx_space_group_comment
;
The symmetry employed for this shelxl refinement is uniquely defined
by the following loop, which should always be used as a source of
symmetry information in preference to the above space-group names.
They are only intended as comments.
;
_shelxl_version_number 2013-4

loop_
_space_group_symop_operation_xyz
'x, y, z'
'-x, -y, -z'

loop_
_atom_site_label
_atom_site_type_symbol
_atom_site_fract_x
_atom_site_fract_y
_atom_site_fract_z
_atom_site_U_iso_or_equiv
_atom_site_adp_type
_atom_site_occupancy
_atom_site_site_symmetry_order
_atom_site_calc_flag
_atom_site_refinement_flags_posn
_atom_site_refinement_flags_adp
Au1 Au 0.68337(16) 0.18611(12) 0.83888(8) 0.0503(7) Uani 1 1 d . .
Au2 Au 0.92028(15) 0.17710(12) 0.83324(8) 0.0510(7) Uani 1 1 d . .
Au3 Au 0.75641(14) 0.30718(12) 0.84401(7) 0.0401(6) Uani 1 1 d . .
Au4 Au 0.77405(14) 0.28246(11) 0.75080(7) 0.0366(6) Uani 1 1 d . .
Au5 Au 0.57010(14) 0.35259(12) 0.79255(7) 0.0382(6) Uani 1 1 d . .
Au6 Au 0.58488(13) 0.33080(11) 0.68340(7) 0.0376(6) Uani 1 1 d . .
Au7 Au 0.66721(13) 0.45377(11) 0.62417(6) 0.0304(6) Uani 1 1 d . .
Au8 Au 0.47507(13) 0.51942(11) 0.68497(7) 0.0345(6) Uani 1 1 d . .
Au9 Au 0.47244(13) 0.49665(11) 0.78749(7) 0.0361(6) Uani 1 1 d . .
Au10 Au 0.65214(13) 0.43938(11) 0.72224(6) 0.0292(5) Uani 1 1 d . .
Au11 Au 0.82554(13) 0.37841(11) 0.66785(6) 0.0338(6) Uani 1 1 d . .
Au12 Au 0.83981(13) 0.38348(12) 0.77004(7) 0.0378(6) Uani 1 1 d . .
Au13 Au 0.99787(14) 0.26479(12) 0.72606(7) 0.0451(6) Uani 1 1 d . .
Au14 Au 0.64902(13) 0.44467(11) 0.81723(6) 0.0339(6) Uani 1 1 d . .
Au15 Au 0.61921(14) 0.44542(12) 0.91715(7) 0.0404(6) Uani 1 1 d . .
Au16 Au 0.55821(13) 0.58975(11) 0.83009(6) 0.0340(6) Uani 1 1 d . .
Au17 Au 0.36056(14) 0.66824(11) 0.80738(7) 0.0388(6) Uani 1 1 d . .
Au18 Au 0.39732(13) 0.66378(11) 0.69526(7) 0.0362(6) Uani 1 1 d . .
Au19 Au 0.53133(13) 0.58622(11) 0.54969(7) 0.0362(6) Uani 1 1 d . .
Au20 Au 0.57151(13) 0.60996(11) 0.63707(6) 0.0324(6) Uani 1 1 d . .
Au21 Au 0.75395(13) 0.52557(11) 0.66511(6) 0.0322(6) Uani 1 1 d . .
Au22 Au 0.56332(13) 0.59855(11) 0.73371(6) 0.0301(5) Uani 1 1 d . .
Au23 Au 0.73648(13) 0.55093(11) 0.77015(7) 0.0339(6) Uani 1 1 d . .
Au24 Au 0.62375(14) 0.69199(11) 0.76873(7) 0.0380(6) Uani 1 1 d . .
Au25 Au 0.44678(14) 0.78942(12) 0.73303(7) 0.0450(6) Uani 1 1 d . .
Au26 Au 0.66185(14) 0.70569(12) 0.66099(7) 0.0401(6) Uani 1 1 d . .
Au27 Au 0.27735(15) 0.83187(12) 0.66444(8) 0.0511(7) Uani 1 1 d . .
Au28 Au 0.47409(14) 0.75184(11) 0.60513(7) 0.0395(6) Uani 1 1 d . .
Au29 Au 0.37096(17) 0.96161(14) 0.68576(9) 0.0700(8) Uani 1 1 d . .
Au30 Au 0.54217(17) 0.89033(14) 0.76581(9) 0.0656(8) Uani 1 1 d . .
S1 S 0.8185(11) 0.1137(7) 0.8699(5) 0.057(4) Uani 1 1 d D .
C1 C 0.854(2) 0.0290(13) 0.8417(11) 0.08(2) Uiso 1 1 d D .
C2 C 0.779(3) -0.007(2) 0.8586(18) 0.11(2) Uiso 1 1 d D .
H2A H 0.7770 -0.0223 0.8934 0.160 Uiso 1 1 calc R U
H2B H 0.7942 -0.0490 0.8405 0.160 Uiso 1 1 calc R U
H2C H 0.7156 0.0268 0.8530 0.160 Uiso 1 1 calc R U
C3 C 0.861(4) 0.047(2) 0.7872(11) 0.11(3) Uiso 1 1 d D .
H3A H 0.7970 0.0721 0.7788 0.166 Uiso 1 1 calc R U
H3B H 0.8906 0.0028 0.7709 0.166 Uiso 1 1 calc R U
H3C H 0.9015 0.0782 0.7767 0.166 Uiso 1 1 calc R U
C4 C 0.951(2) -0.0154(19) 0.8546(17) 0.08(2) Uiso 1 1 d D .
H4A H 1.0013 -0.0022 0.8310 0.120 Uiso 1 1 calc R U
H4B H 0.9603 -0.0664 0.8539 0.120 Uiso 1 1 calc R U
H4C H 0.9551 -0.0063 0.8872 0.120 Uiso 1 1 calc R U
S2 S 1.0303(9) 0.2362(7) 0.8046(4) 0.043(4) Uani 1 1 d D .
C5 C 1.1530(16) 0.1724(15) 0.8023(11) 0.059(17) Uiso 1 1 d D .
C6 C 1.224(2) 0.207(2) 0.7741(17) 0.09(2) Uiso 1 1 d D .
H6A H 1.1895 0.2525 0.7573 0.141 Uiso 1 1 calc R U
H6B H 1.2681 0.1750 0.7502 0.141 Uiso 1 1 calc R U
H6C H 1.2604 0.2159 0.7962 0.141 Uiso 1 1 calc R U
C7 C 1.158(3) 0.1079(17) 0.7774(16) 0.067(18) Uiso 1 1 d D .
H7A H 1.1511 0.0690 0.8020 0.101 Uiso 1 1 calc R U
H7B H 1.2209 0.0915 0.7564 0.101 Uiso 1 1 calc R U
H7C H 1.1068 0.1218 0.7577 0.101 Uiso 1 1 calc R U
C8 C 1.170(3) 0.148(3) 0.8538(13) 0.13(3) Uiso 1 1 d D .
H8A H 1.1981 0.1800 0.8647 0.198 Uiso 1 1 calc R U
H8B H 1.2139 0.0989 0.8557 0.198 Uiso 1 1 calc R U
H8C H 1.1084 0.1507 0.8748 0.198 Uiso 1 1 calc R U
S3 S 0.9759(8) 0.2905(7) 0.6458(5) 0.045(4) Uani 1 1 d D .
C9 C 1.0624(18) 0.3357(14) 0.6137(9) 0.060(17) Uiso 1 1 d D .
C10 C 1.031(3) 0.3725(19) 0.5666(10) 0.037(13) Uiso 1 1 d D .
H10A H 1.0356 0.3365 0.5453 0.055 Uiso 1 1 calc R U
H10B H 1.0729 0.4008 0.5510 0.055 Uiso 1 1 calc R U
H10C H 0.9644 0.4044 0.5728 0.055 Uiso 1 1 calc R U
C11 C 1.064(3) 0.3903(18) 0.6455(12) 0.045(15) Uiso 1 1 d D .
H11A H 1.0031 0.4298 0.6474 0.067 Uiso 1 1 calc R U
H11B H 1.1172 0.4090 0.6315 0.067 Uiso 1 1 calc R U
H11C H 1.0736 0.3671 0.6782 0.067 Uiso 1 1 calc R U
C12 C 1.1604(18) 0.2797(19) 0.6076(15) 0.063(17) Uiso 1 1 d D .
H12A H 1.1811 0.2632 0.6394 0.095 Uiso 1 1 calc R U
H12B H 1.2064 0.3004 0.5864 0.095 Uiso 1 1 calc R U
H12C H 1.1576 0.2389 0.5930 0.095 Uiso 1 1 calc R U
S4 S 0.7050(9) 0.2265(7) 0.7054(4) 0.045(4) Uani 1 1 d D .
C13 C 0.7762(19) 0.1852(15) 0.6498(9) 0.062(17) Uiso 1 1 d D .
C14 C 0.782(3) 0.242(2) 0.6087(11) 0.076(19) Uiso 1 1 d D .
H14A H 0.7218 0.2817 0.6112 0.114 Uiso 1 1 calc R U
H14B H 0.7939 0.2208 0.5778 0.114 Uiso 1 1 calc R U
H14C H 0.8355 0.2588 0.6103 0.114 Uiso 1 1 calc R U
C15 C 0.725(3) 0.139(2) 0.6353(14) 0.069(18) Uiso 1 1 d D .
H15A H 0.7099 0.1071 0.6635 0.103 Uiso 1 1 calc R U
H15B H 0.7678 0.1097 0.6094 0.103 Uiso 1 1 calc R U
H15C H 0.6660 0.1697 0.6236 0.103 Uiso 1 1 calc R U
C16 C 0.873(2) 0.137(2) 0.6612(14) 0.056(16) Uiso 1 1 d D .
H16A H 0.9044 0.1651 0.6737 0.084 Uiso 1 1 calc R U
H16B H 0.9130 0.1163 0.6317 0.084 Uiso 1 1 calc R U
H16C H 0.8646 0.0984 0.6858 0.084 Uiso 1 1 calc R U
S5 S 0.5362(9) 0.2450(8) 0.8136(5) 0.049(4) Uani 1 1 d D .
C17 C 0.4477(18) 0.2495(16) 0.8695(8) 0.040(14) Uiso 1 1 d D .
C18 C 0.466(3) 0.287(2) 0.9069(12) 0.08(2) Uiso 1 1 d D .
H18A H 0.5331 0.2649 0.9122 0.120 Uiso 1 1 calc R U
H18B H 0.4230 0.2829 0.9374 0.120 Uiso 1 1 calc R U
H18C H 0.4545 0.3378 0.8955 0.120 Uiso 1 1 calc R U
C19 C 0.458(3) 0.1722(19) 0.8890(15) 0.12(3) Uiso 1 1 d D .
H19A H 0.4879 0.1408 0.8626 0.180 Uiso 1 1 calc R U
H19B H 0.3944 0.1681 0.9025 0.180 Uiso 1 1 calc R U
H19C H 0.4986 0.1577 0.9145 0.180 Uiso 1 1 calc R U
C20 C 0.3486(18) 0.284(2) 0.8561(14) 0.068(18) Uiso 1 1 d D .
H20A H 0.3442 0.3308 0.8379 0.102 Uiso 1 1 calc R U
H20B H 0.3006 0.2907 0.8856 0.102 Uiso 1 1 calc R U
H20C H 0.3364 0.2531 0.8359 0.102 Uiso 1 1 calc R U
S6 S 0.6885(10) 0.3234(8) 0.9268(4) 0.056(4) Uani 1 1 d D .
C21 C 0.7849(19) 0.3012(17) 0.9634(11) 0.08(2) Uiso 1 1 d D .
C22 C 0.863(3) 0.330(3) 0.9372(17) 0.12(3) Uiso 1 1 d D .
H22A H 0.8573 0.3409 0.9026 0.173 Uiso 1 1 calc R U
H22B H 0.9258 0.2946 0.9409 0.173 Uiso 1 1 calc R U
H22C H 0.8568 0.3744 0.9508 0.173 Uiso 1 1 calc R U
C23 C 0.739(3) 0.338(2) 1.0099(12) 0.08(2) Uiso 1 1 d D .
H23A H 0.7609 0.3793 1.0094 0.127 Uiso 1 1 calc R U
H23B H 0.7590 0.3038 1.0379 0.127 Uiso 1 1 calc R U
H23C H 0.6692 0.3540 1.0126 0.127 Uiso 1 1 calc R U
C24 C 0.817(3) 0.2214(17) 0.9756(16) 0.08(2) Uiso 1 1 d D .
H24A H 0.7750 0.2094 1.0045 0.119 Uiso 1 1 calc R U
H24B H 0.8834 0.2049 0.9819 0.119 Uiso 1 1 calc R U
H24C H 0.8135 0.1978 0.9482 0.119 Uiso 1 1 calc R U
S7 S 0.8995(8) 0.4825(8) 0.7557(4) 0.041(4) Uani 1 1 d D .
C25 C 0.964(2) 0.4780(18) 0.8055(10) 0.069(18) Uiso 1 1 d D .
C26 C 0.974(4) 0.549(2) 0.807(2) 0.16(4) Uiso 1 1 d D .
H26A H 1.0210 0.5585 0.7799 0.247 Uiso 1 1 calc R U
H26B H 0.9960 0.5501 0.8378 0.247 Uiso 1 1 calc R U
H26C H 0.9116 0.5869 0.8060 0.247 Uiso 1 1 calc R U
C27 C 0.905(4) 0.458(4) 0.8524(11) 0.22(5) Uiso 1 1 d D .
H27A H 0.8776 0.4997 0.8717 0.331 Uiso 1 1 calc R U
H27B H 0.9468 0.4181 0.8709 0.331 Uiso 1 1 calc R U
H27C H 0.8535 0.4442 0.8448 0.331 Uiso 1 1 calc R U
C28 C 1.058(2) 0.418(2) 0.7978(16) 0.076(19) Uiso 1 1 d D .
H28A H 1.1114 0.4365 0.7929 0.114 Uiso 1 1 calc R U
H28B H 1.0604 0.3940 0.7692 0.114 Uiso 1 1 calc R U
H28C H 1.0619 0.3826 0.8264 0.114 Uiso 1 1 calc R U
S8 S 0.4549(8) 0.4195(7) 0.6569(4) 0.038(4) Uani 1 1 d D .
C29 C 0.3445(17) 0.4015(16) 0.6880(10) 0.047(15) Uiso 1 1 d D .
C30 C 0.345(3) 0.386(3) 0.7416(10) 0.12(3) Uiso 1 1 d D .
H30A H 0.3714 0.3340 0.7495 0.177 Uiso 1 1 calc R U
H30B H 0.2794 0.4040 0.7590 0.177 Uiso 1 1 calc R U
H30C H 0.3854 0.4097 0.7513 0.177 Uiso 1 1 calc R U
C31 C 0.339(3) 0.337(2) 0.6674(16) 0.09(2) Uiso 1 1 d D .
H31A H 0.3584 0.3410 0.6321 0.130 Uiso 1 1 calc R U
H31B H 0.2734 0.3353 0.6753 0.130 Uiso 1 1 calc R U
H31C H 0.3831 0.2930 0.6816 0.130 Uiso 1 1 calc R U
C32 C 0.260(2) 0.465(2) 0.6756(19) 0.13(3) Uiso 1 1 d D .
H32A H 0.2522 0.5045 0.6950 0.188 Uiso 1 1 calc R U
H32B H 0.2016 0.4517 0.6826 0.188 Uiso 1 1 calc R U
H32C H 0.2719 0.4813 0.6410 0.188 Uiso 1 1 calc R U
S9 S 0.6148(8) 0.4649(6) 0.5501(4) 0.030(3) Uani 1 1 d D .
C33 C 0.7201(16) 0.4532(15) 0.5018(8) 0.050(15) Uiso 1 1 d D .
C34 C 0.782(2) 0.3760(15) 0.5037(13) 0.041(14) Uiso 1 1 d D .
H34A H 0.8175 0.3650 0.5312 0.062 Uiso 1 1 calc R U
H34B H 0.8280 0.3672 0.4734 0.062 Uiso 1 1 calc R U
H34C H 0.7417 0.3453 0.5078 0.062 Uiso 1 1 calc R U
C35 C 0.682(2) 0.474(2) 0.4536(9) 0.033(13) Uiso 1 1 d D .
H35A H 0.6558 0.4379 0.4477 0.049 Uiso 1 1 calc R U
H35B H 0.7345 0.4773 0.4273 0.049 Uiso 1 1 calc R U
H35C H 0.6311 0.5210 0.4549 0.049 Uiso 1 1 calc R U
C36 C 0.772(2) 0.504(2) 0.5066(14) 0.066(18) Uiso 1 1 d D .
H36A H 0.7260 0.5518 0.5111 0.099 Uiso 1 1 calc R U
H36B H 0.8191 0.5057 0.4771 0.099 Uiso 1 1 calc R U
H36C H 0.8061 0.4865 0.5347 0.099 Uiso 1 1 calc R U
S10 S 0.5305(9) 0.5653(7) 0.9147(4) 0.043(4) Uani 1 1 d D .
C37 C 0.5967(18) 0.6107(14) 0.9400(10) 0.036(13) Uiso 1 1 d D .
C38 C 0.6985(19) 0.591(2) 0.9145(15) 0.065(17) Uiso 1 1 d D .
H38A H 0.7404 0.5548 0.9351 0.097 Uiso 1 1 calc R U
H38B H 0.7187 0.6339 0.9079 0.097 Uiso 1 1 calc R U
H38C H 0.7032 0.5717 0.8839 0.097 Uiso 1 1 calc R U
C39 C 0.598(3) 0.582(2) 0.9929(10) 0.08(2) Uiso 1 1 d D .
H39A H 0.5411 0.6116 1.0130 0.118 Uiso 1 1 calc R U
H39B H 0.6563 0.5837 1.0030 0.118 Uiso 1 1 calc R U
H39C H 0.5981 0.5322 0.9970 0.118 Uiso 1 1 calc R U
C40 C 0.540(3) 0.6894(14) 0.9361(16) 0.077(19) Uiso 1 1 d D .
H40A H 0.5517 0.7096 0.9024 0.116 Uiso 1 1 calc R U
H40B H 0.5608 0.7140 0.9573 0.116 Uiso 1 1 calc R U
H40C H 0.4716 0.6959 0.9459 0.116 Uiso 1 1 calc R U
S11 S 0.3114(9) 0.5722(7) 0.8024(4) 0.045(4) Uani 1 1 d D .
C41 C 0.2551(18) 0.5487(15) 0.8638(8) 0.035(13) Uiso 1 1 d D .
C42 C 0.322(2) 0.533(2) 0.9000(10) 0.047(15) Uiso 1 1 d D .
H42A H 0.3833 0.4975 0.8885 0.071 Uiso 1 1 calc R U
H42B H 0.2932 0.5152 0.9314 0.071 Uiso 1 1 calc R U
H42C H 0.3336 0.5778 0.9038 0.071 Uiso 1 1 calc R U
C43 C 0.232(3) 0.4800(18) 0.8623(14) 0.08(2) Uiso 1 1 d D .
H43A H 0.2022 0.4843 0.8337 0.125 Uiso 1 1 calc R U
H43B H 0.1884 0.4725 0.8917 0.125 Uiso 1 1 calc R U
H43C H 0.2921 0.4391 0.8604 0.125 Uiso 1 1 calc R U
C44 C 0.162(2) 0.6075(19) 0.8774(13) 0.062(17) Uiso 1 1 d D .
H44A H 0.1755 0.6458 0.8899 0.092 Uiso 1 1 calc R U
H44B H 0.1197 0.5881 0.9024 0.092 Uiso 1 1 calc R U
H44C H 0.1309 0.6269 0.8486 0.092 Uiso 1 1 calc R U
S12 S 0.8140(9) 0.6206(7) 0.6550(4) 0.041(4) Uani 1 1 d D .
C45 C 0.8694(18) 0.6374(15) 0.5920(7) 0.028(12) Uiso 1 1 d D .
C46 C 0.795(3) 0.662(2) 0.5591(11) 0.070(18) Uiso 1 1 d D .
H46A H 0.7626 0.6264 0.5617 0.105 Uiso 1 1 calc R U
H46B H 0.8262 0.6686 0.5255 0.105 Uiso 1 1 calc R U
H46C H 0.7478 0.7082 0.5685 0.105 Uiso 1 1 calc R U
C47 C 0.915(3) 0.695(2) 0.5905(13) 0.068(18) Uiso 1 1 d D .
H47A H 0.8644 0.7402 0.5998 0.101 Uiso 1 1 calc R U
H47B H 0.9478 0.7032 0.5576 0.101 Uiso 1 1 calc R U
H47C H 0.9611 0.6803 0.6133 0.101 Uiso 1 1 calc R U
C48 C 0.948(3) 0.5693(18) 0.5781(13) 0.08(2) Uiso 1 1 d D .
H48A H 1.0092 0.5701 0.5856 0.121 Uiso 1 1 calc R U
H48B H 0.9552 0.5657 0.5432 0.121 Uiso 1 1 calc R U
H48C H 0.9326 0.5279 0.5963 0.121 Uiso 1 1 calc R U
S13 S 0.6493(10) 0.7880(9) 0.7971(6) 0.077(6) Uani 1 1 d D .
C49 C 0.7690(17) 0.7940(17) 0.7708(11) 0.069(18) Uiso 1 1 d D .
C50 C 0.781(3) 0.803(3) 0.7167(11) 0.10(2) Uiso 1 1 d D .
H50A H 0.8131 0.7557 0.7040 0.152 Uiso 1 1 calc R U
H50B H 0.8191 0.8345 0.7040 0.152 Uiso 1 1 calc R U
H50C H 0.7171 0.8238 0.7066 0.152 Uiso 1 1 calc R U
C51 C 0.843(2) 0.725(2) 0.7870(19) 0.13(3) Uiso 1 1 d D .
H51A H 0.8567 0.7288 0.8189 0.197 Uiso 1 1 calc R U
H51B H 0.9026 0.7161 0.7634 0.197 Uiso 1 1 calc R U
H51C H 0.8182 0.6847 0.7892 0.197 Uiso 1 1 calc R U
C52 C 0.779(3) 0.856(2) 0.7914(16) 0.068(18) Uiso 1 1 d D .
H52A H 0.7527 0.9005 0.7713 0.101 Uiso 1 1 calc R U
H52B H 0.8474 0.8479 0.7917 0.101 Uiso 1 1 calc R U
H52C H 0.7440 0.8600 0.8246 0.101 Uiso 1 1 calc R U
S14 S 0.3880(9) 0.7722(7) 0.8153(5) 0.042(4) Uani 1 1 d D .
C53 C 0.2710(16) 0.8398(14) 0.8337(10) 0.046(15) Uiso 1 1 d D .
C54 C 0.199(2) 0.845(2) 0.8024(14) 0.062(17) Uiso 1 1 d D .
H54A H 0.2172 0.8666 0.7699 0.094 Uiso 1 1 calc R U
H54B H 0.1352 0.8752 0.8167 0.094 Uiso 1 1 calc R U
H54C H 0.1971 0.7970 0.8000 0.094 Uiso 1 1 calc R U
C55 C 0.234(3) 0.816(2) 0.8857(11) 0.062(17) Uiso 1 1 d D .
H55A H 0.2220 0.7710 0.8865 0.093 Uiso 1 1 calc R U
H55B H 0.1745 0.8534 0.8978 0.093 Uiso 1 1 calc R U
H55C H 0.2827 0.8101 0.9062 0.093 Uiso 1 1 calc R U
C56 C 0.290(3) 0.9096(15) 0.8330(18) 0.10(2) Uiso 1 1 d D .
H56A H 0.3557 0.8997 0.8385 0.154 Uiso 1 1 calc R U
H56B H 0.2444 0.9375 0.8587 0.154 Uiso 1 1 calc R U
H56C H 0.2809 0.9370 0.8014 0.154 Uiso 1 1 calc R U
S15 S 0.2363(9) 0.7367(8) 0.7077(5) 0.048(4) Uani 1 1 d D .
C57 C 0.160(2) 0.7107(16) 0.6753(11) 0.054(16) Uiso 1 1 d D .
C58 C 0.215(3) 0.682(3) 0.6285(13) 0.10(2) Uiso 1 1 d D .
H58A H 0.2469 0.7152 0.6101 0.151 Uiso 1 1 calc R U
H58B H 0.1708 0.6753 0.6094 0.151 Uiso 1 1 calc R U
H58C H 0.2636 0.6351 0.6351 0.151 Uiso 1 1 calc R U
C59 C 0.129(4) 0.652(2) 0.7078(17) 0.14(3) Uiso 1 1 d D .
H59A H 0.1830 0.6192 0.7232 0.211 Uiso 1 1 calc R U
H59B H 0.1083 0.6247 0.6882 0.211 Uiso 1 1 calc R U
H59C H 0.0752 0.6733 0.7329 0.211 Uiso 1 1 calc R U
C60 C 0.073(2) 0.776(2) 0.6700(15) 0.061(17) Uiso 1 1 d D .
H60A H 0.0345 0.7863 0.7021 0.092 Uiso 1 1 calc R U
H60B H 0.0339 0.7662 0.6493 0.092 Uiso 1 1 calc R U
H60C H 0.0933 0.8169 0.6552 0.092 Uiso 1 1 calc R U
S16 S 0.4325(8) 0.7036(7) 0.5456(4) 0.035(4) Uani 1 1 d D .
C61 C 0.477(2) 0.7455(14) 0.4873(8) 0.059(17) Uiso 1 1 d D .
C62 C 0.581(2) 0.737(2) 0.4829(13) 0.059(16) Uiso 1 1 d D .
H62A H 0.5891 0.7674 0.5053 0.088 Uiso 1 1 calc R U
H62B H 0.6052 0.7525 0.4495 0.088 Uiso 1 1 calc R U
H62C H 0.6177 0.6870 0.4909 0.088 Uiso 1 1 calc R U
C63 C 0.465(3) 0.7083(19) 0.4469(9) 0.033(13) Uiso 1 1 d D .
H63A H 0.4990 0.6566 0.4515 0.049 Uiso 1 1 calc R U
H63B H 0.4909 0.7281 0.4155 0.049 Uiso 1 1 calc R U
H63C H 0.3961 0.7161 0.4479 0.049 Uiso 1 1 calc R U
C64 C 0.414(3) 0.8230(14) 0.4845(13) 0.059(16) Uiso 1 1 d D .
H64A H 0.3566 0.8291 0.5096 0.088 Uiso 1 1 calc R U
H64B H 0.3936 0.8367 0.4524 0.088 Uiso 1 1 calc R U
H64C H 0.4494 0.8535 0.4897 0.088 Uiso 1 1 calc R U
S17 S 0.2992(10) 0.9379(8) 0.6288(6) 0.069(5) Uani 1 1 d D .
C65 C 0.1790(17) 1.0054(15) 0.6366(11) 0.048(15) Uiso 1 1 d D .
C66 C 0.130(3) 1.001(2) 0.6878(12) 0.09(2) Uiso 1 1 d D .
H66A H 0.1573 0.9522 0.7033 0.142 Uiso 1 1 calc R U
H66B H 0.0607 1.0103 0.6882 0.142 Uiso 1 1 calc R U
H66C H 0.1382 1.0359 0.7057 0.142 Uiso 1 1 calc R U
C67 C 0.192(3) 1.0786(15) 0.6236(18) 0.10(2) Uiso 1 1 d D .
H67A H 0.2280 1.0864 0.6464 0.149 Uiso 1 1 calc R U
H67B H 0.1284 1.1158 0.6255 0.149 Uiso 1 1 calc R U
H67C H 0.2270 1.0808 0.5905 0.149 Uiso 1 1 calc R U
C68 C 0.125(2) 0.994(2) 0.6006(14) 0.061(17) Uiso 1 1 d D .
H68A H 0.1489 1.0117 0.5679 0.091 Uiso 1 1 calc R U
H68B H 0.0564 1.0193 0.6091 0.091 Uiso 1 1 calc R U
H68C H 0.1355 0.9422 0.6012 0.091 Uiso 1 1 calc R U
S18 S 0.4340(11) 0.9991(9) 0.7407(6) 0.078(5) Uani 1 1 d D .
C69 C 0.510(2) 1.0516(16) 0.7081(11) 0.08(2) Uiso 1 1 d D .
C70 C 0.551(3) 1.077(3) 0.7433(17) 0.13(3) Uiso 1 1 d D .
H70A H 0.5945 1.1030 0.7256 0.192 Uiso 1 1 calc R U
H70B H 0.5865 1.0361 0.7635 0.192 Uiso 1 1 calc R U
H70C H 0.4984 1.1098 0.7641 0.192 Uiso 1 1 calc R U
C71 C 0.445(3) 1.1152(19) 0.6812(16) 0.09(2) Uiso 1 1 d D .
H71A H 0.3909 1.1023 0.6747 0.135 Uiso 1 1 calc R U
H71B H 0.4808 1.1284 0.6504 0.135 Uiso 1 1 calc R U
H71C H 0.4194 1.1560 0.7011 0.135 Uiso 1 1 calc R U
C72 C 0.585(3) 1.005(2) 0.6722(15) 0.10(2) Uiso 1 1 d D .
H72A H 0.6376 0.9723 0.6886 0.156 Uiso 1 1 calc R U
H72B H 0.6101 1.0348 0.6460 0.156 Uiso 1 1 calc R U
H72C H 0.5555 0.9764 0.6586 0.156 Uiso 1 1 calc R U
S19 S 0.5275(10) 0.8068(7) 0.6543(5) 0.047(4) Uani 1 1 d . .

loop_
_atom_site_aniso_label
_atom_site_aniso_U_11
_atom_site_aniso_U_22
_atom_site_aniso_U_33
_atom_site_aniso_U_23
_atom_site_aniso_U_13
_atom_site_aniso_U_12
Au1 0.0549(15) 0.0554(18) 0.0455(15) -0.0104(12) 0.0014(12) -0.0267(13)
Au2 0.0472(15) 0.0570(18) 0.0466(15) -0.0070(13) -0.0049(11) -0.0147(13)
Au3 0.0401(13) 0.0524(16) 0.0296(13) -0.0102(11) -0.0023(10) -0.0165(12)
Au4 0.0347(13) 0.0486(16) 0.0314(13) -0.0081(11) -0.0022(10) -0.0193(11)
Au5 0.0340(13) 0.0515(16) 0.0327(13) -0.0088(11) 0.0019(10) -0.0205(11)
Au6 0.0292(12) 0.0542(16) 0.0349(13) -0.0122(11) -0.0035(10) -0.0181(11)
Au7 0.0244(12) 0.0490(15) 0.0203(11) -0.0079(10) -0.0013(9) -0.0144(11)
Au8 0.0262(12) 0.0479(16) 0.0319(12) -0.0090(11) -0.0007(10) -0.0153(11)
Au9 0.0251(12) 0.0563(16) 0.0313(13) -0.0121(11) 0.0010(10) -0.0182(11)
Au10 0.0259(12) 0.0444(15) 0.0206(11) -0.0052(10) 0.0003(9) -0.0167(10)
Au11 0.0266(12) 0.0498(16) 0.0252(12) -0.0072(11) -0.0018(9) -0.0123(11)
Au12 0.0286(12) 0.0566(16) 0.0324(13) -0.0133(11) -0.0010(10) -0.0172(11)
Au13 0.0358(13) 0.0577(17) 0.0404(14) -0.0050(12) -0.0056(11) -0.0135(12)
Au14 0.0292(12) 0.0523(16) 0.0243(12) -0.0101(11) -0.0013(9) -0.0172(11)
Au15 0.0412(13) 0.0596(17) 0.0244(12) -0.0103(11) -0.0012(10) -0.0208(12)
Au16 0.0276(12) 0.0515(16) 0.0238(12) -0.0105(11) -0.0002(9) -0.0131(11)
Au17 0.0299(12) 0.0491(16) 0.0355(13) -0.0076(11) 0.0000(10) -0.0118(11)
Au18 0.0265(12) 0.0463(16) 0.0328(13) -0.0036(11) -0.0008(10) -0.0102(11)
Au19 0.0295(12) 0.0553(16) 0.0254(12) -0.0087(11) -0.0028(9) -0.0146(11)
Au20 0.0271(12) 0.0476(15) 0.0248(12) -0.0071(10) -0.0008(9) -0.0151(11)
Au21 0.0243(12) 0.0472(15) 0.0276(12) -0.0067(10) 0.0000(9) -0.0156(10)
Au22 0.0231(11) 0.0437(15) 0.0239(12) -0.0066(10) -0.0018(9) -0.0108(10)
Au23 0.0231(12) 0.0548(16) 0.0277(12) -0.0089(11) -0.0020(9) -0.0166(11)
Au24 0.0352(13) 0.0476(16) 0.0347(13) -0.0120(11) -0.0024(10) -0.0162(11)
Au25 0.0369(13) 0.0562(17) 0.0428(14) -0.0100(12) -0.0004(11) -0.0172(12)
Au26 0.0378(13) 0.0511(16) 0.0329(13) -0.0107(11) 0.0021(10) -0.0177(12)
Au27 0.0379(14) 0.0533(17) 0.0568(16) -0.0092(13) -0.0009(11) -0.0097(12)
Au28 0.0347(13) 0.0473(16) 0.0335(13) -0.0080(11) -0.0003(10) -0.0105(11)
Au29 0.0606(17) 0.061(2) 0.087(2) -0.0132(16) 0.0007(15) -0.0221(14)
Au30 0.0561(16) 0.067(2) 0.0810(19) -0.0252(15) -0.0028(14) -0.0261(14)
S1 0.076(11) 0.036(10) 0.051(10) 0.001(8) -0.001(8) -0.016(8)
S2 0.050(9) 0.046(10) 0.033(8) -0.011(7) -0.017(7) -0.007(8)
S3 0.028(8) 0.066(11) 0.045(9) -0.007(8) 0.000(7) -0.024(8)
S4 0.031(8) 0.067(11) 0.036(9) -0.022(8) 0.003(7) -0.011(8)
S5 0.056(10) 0.058(11) 0.044(9) -0.023(8) 0.007(7) -0.034(8)
S6 0.067(11) 0.088(13) 0.019(8) -0.026(8) 0.005(7) -0.031(9)
S7 0.022(8) 0.076(12) 0.033(8) -0.010(8) -0.001(6) -0.026(8)
S8 0.029(8) 0.055(10) 0.039(8) -0.015(7) 0.001(6) -0.025(7)
S9 0.039(8) 0.032(9) 0.021(7) -0.002(6) -0.003(6) -0.016(7)
S10 0.036(8) 0.071(11) 0.018(8) -0.006(7) 0.000(6) -0.015(8)
S11 0.032(8) 0.060(11) 0.046(9) -0.029(8) 0.003(7) -0.015(7)
S12 0.034(8) 0.066(11) 0.025(8) -0.008(7) 0.008(6) -0.025(8)
S13 0.043(10) 0.096(15) 0.097(13) -0.049(11) 0.000(9) -0.019(10)
S14 0.060(10) 0.031(9) 0.044(9) -0.001(7) 0.001(7) -0.031(8)
S15 0.036(9) 0.058(11) 0.051(9) -0.010(8) -0.002(7) -0.016(8)
S16 0.037(8) 0.040(9) 0.023(8) -0.005(7) -0.005(6) -0.006(7)
S17 0.060(11) 0.073(13) 0.073(12) -0.015(10) -0.005(9) -0.021(9)
S18 0.070(12) 0.072(13) 0.087(13) -0.026(10) 0.015(10) -0.026(10)
S19 0.049(9) 0.044(10) 0.045(9) -0.013(8) -0.003(7) -0.009(8)

loop_
_atom_type_symbol
_atom_type_description
_atom_type_scat_dispersion_real
_atom_type_scat_dispersion_imag
_atom_type_scat_source
C C 0.0033 0.0016 'International Tables Vol C Tables 4.2.6.8 and 6.1.1.4'
H H 0.0000 0.0000 'International Tables Vol C Tables 4.2.6.8 and 6.1.1.4'
Au Au -2.0133 8.8022 'International Tables Vol C Tables 4.2.6.8 and 6.1.1.4'
S S 0.1246 0.1234 'International Tables Vol C Tables 4.2.6.8 and 6.1.1.4'

loop_
_geom_angle_atom_site_label_1
_geom_angle_atom_site_label_2
_geom_angle_atom_site_label_3
_geom_angle
Au3 Au1 Au4 50.62(6)
Au3 Au1 Au5 59.98(7)
Au4 Au1 Au5 53.15(6)
S1 Au1 Au3 85.5(4)
S1 Au1 Au4 101.5(4)
S1 Au1 Au5 145.0(4)
S1 Au1 S5 170.7(5)
S5 Au1 Au3 102.7(3)
S5 Au1 Au4 87.2(3)
S5 Au1 Au5 43.9(3)
S1 Au2 Au3 87.8(4)
S2 Au2 Au3 94.7(3)
S2 Au2 S1 173.3(5)
Au1 Au3 Au5 65.60(7)
Au2 Au3 Au1 71.93(8)
Au2 Au3 Au5 126.66(9)
Au4 Au3 Au1 69.95(7)
Au4 Au3 Au2 76.52(8)
Au4 Au3 Au5 59.84(7)
Au4 Au3 Au12 59.15(7)
Au4 Au3 Au14 86.03(8)
Au12 Au3 Au1 129.03(9)
Au12 Au3 Au2 92.95(9)
Au12 Au3 Au5 89.81(8)
Au14 Au3 Au1 119.12(9)
Au14 Au3 Au2 154.74(10)
Au14 Au3 Au5 54.10(6)
Au14 Au3 Au12 62.19(8)
S6 Au3 Au1 94.9(4)
S6 Au3 Au2 112.1(4)
S6 Au3 Au4 160.0(3)
S6 Au3 Au5 102.5(3)
S6 Au3 Au12 135.0(4)
S6 Au3 Au14 90.4(4)
Au3 Au4 Au1 59.43(7)
Au3 Au4 Au5 68.49(7)
Au3 Au4 Au10 92.94(8)
Au3 Au4 Au11 123.32(9)
Au3 Au4 Au13 94.67(8)
Au5 Au4 Au1 64.91(7)
Au5 Au4 Au10 55.02(6)
Au5 Au4 Au13 154.98(9)
Au10 Au4 Au1 119.76(8)
Au10 Au4 Au13 110.15(8)
Au11 Au4 Au1 171.20(9)
Au11 Au4 Au5 107.55(9)
Au11 Au4 Au10 53.31(6)
Au11 Au4 Au13 65.41(7)
Au12 Au4 Au1 120.76(8)
Au12 Au4 Au3 61.39(7)
Au12 Au4 Au5 95.98(8)
Au12 Au4 Au10 65.24(7)
Au12 Au4 Au11 63.08(7)
Au12 Au4 Au13 59.13(7)
Au13 Au4 Au1 123.36(8)
S4 Au4 Au1 80.1(3)
S4 Au4 Au3 137.3(3)
S4 Au4 Au5 83.2(3)
S4 Au4 Au10 96.2(3)
S4 Au4 Au11 94.8(3)
S4 Au4 Au12 156.7(4)
S4 Au4 Au13 120.5(3)
Au3 Au5 Au1 54.42(6)
Au4 Au5 Au1 61.94(7)
Au4 Au5 Au3 51.67(6)
Au4 Au5 Au6 70.16(7)
Au6 Au5 Au1 102.36(8)
Au6 Au5 Au3 121.80(8)
Au9 Au5 Au1 160.10(9)
Au9 Au5 Au3 113.93(8)
Au9 Au5 Au4 126.47(9)
Au9 Au5 Au6 97.54(8)
Au9 Au5 Au10 63.46(7)
Au10 Au5 Au1 126.73(8)
Au10 Au5 Au3 88.95(8)
Au10 Au5 Au4 64.99(7)
Au10 Au5 Au6 62.39(7)
Au14 Au5 Au1 108.30(8)
Au14 Au5 Au3 54.35(7)
Au14 Au5 Au4 81.00(8)
Au14 Au5 Au6 120.27(9)
Au14 Au5 Au9 60.29(7)
Au14 Au5 Au10 58.09(7)
S5 Au5 Au1 43.4(3)
S5 Au5 Au3 96.8(4)
S5 Au5 Au4 94.4(3)
S5 Au5 Au6 88.5(3)
S5 Au5 Au9 138.3(3)
S5 Au5 Au10 148.2(3)
S5 Au5 Au14 146.3(3)
Au5 Au6 Au7 104.45(7)
Au10 Au6 Au5 53.72(6)
Au10 Au6 Au7 50.92(6)
S4 Au6 Au5 80.6(3)
S4 Au6 Au7 113.3(3)
S4 Au6 Au10 97.9(3)
S8 Au6 Au5 105.5(3)
S8 Au6 Au7 74.1(3)
S8 Au6 Au10 92.6(3)
S8 Au6 S4 169.4(5)
Au8 Au7 Au6 69.39(7)
Au10 Au7 Au6 62.13(7)
Au10 Au7 Au8 60.53(6)
Au10 Au7 Au11 59.71(7)
Au10 Au7 Au20 84.23(7)
Au10 Au7 Au21 62.06(7)
Au11 Au7 Au6 82.84(8)
Au11 Au7 Au8 120.24(8)
Au11 Au7 Au20 119.40(8)
Au20 Au7 Au6 123.22(8)
Au20 Au7 Au8 54.09(6)
Au21 Au7 Au6 123.09(8)
Au21 Au7 Au8 92.40(8)
Au21 Au7 Au11 60.20(7)
Au21 Au7 Au20 60.06(7)
S9 Au7 Au6 101.0(3)
S9 Au7 Au8 98.5(3)
S9 Au7 Au10 155.9(3)
S9 Au7 Au11 139.2(3)
S9 Au7 Au20 92.6(3)
S9 Au7 Au21 135.6(3)
Au9 Au8 Au7 115.49(8)
Au9 Au8 Au10 60.90(6)
Au9 Au8 Au22 59.51(7)
Au10 Au8 Au7 54.59(6)
Au10 Au8 Au22 61.88(7)
Au18 Au8 Au7 122.87(9)
Au18 Au8 Au9 87.91(8)
Au18 Au8 Au10 118.72(9)
Au18 Au8 Au22 56.85(7)
Au20 Au8 Au7 62.50(7)
Au20 Au8 Au9 115.21(8)
Au20 Au8 Au10 85.71(8)
Au20 Au8 Au18 60.38(7)
Au20 Au8 Au22 55.80(7)
Au22 Au8 Au7 89.93(7)
S8 Au8 Au7 77.3(3)
S8 Au8 Au9 109.6(3)
S8 Au8 Au10 96.0(3)
S8 Au8 Au18 145.3(3)
S8 Au8 Au20 129.0(3)
S8 Au8 Au22 157.8(3)
Au5 Au9 Au8 97.73(8)
Au5 Au9 Au10 59.56(7)
Au5 Au9 Au14 59.78(7)
Au5 Au9 Au16 116.05(9)
Au5 Au9 Au17 167.01(9)
Au5 Au9 Au22 120.85(9)
Au8 Au9 Au10 60.25(6)
Au8 Au9 Au16 115.77(9)
Au8 Au9 Au17 95.06(8)
Au8 Au9 Au22 62.52(7)
Au10 Au9 Au16 91.29(7)
Au10 Au9 Au17 126.44(8)
Au14 Au9 Au8 115.75(8)
Au14 Au9 Au10 56.66(7)
Au14 Au9 Au16 56.83(7)
Au14 Au9 Au17 112.18(8)
Au14 Au9 Au22 79.05(8)
Au16 Au9 Au17 55.40(6)
Au22 Au9 Au10 62.69(7)
Au22 Au9 Au16 53.34(6)
Au22 Au9 Au17 63.75(7)
S11 Au9 Au5 137.5(3)
S11 Au9 Au8 91.9(3)
S11 Au9 Au10 151.4(3)
S11 Au9 Au14 147.0(3)
S11 Au9 Au16 96.0(3)
S11 Au9 Au17 43.8(3)
S11 Au9 Au22 100.3(3)
Au4 Au10 Au12 50.89(6)
Au5 Au10 Au4 59.99(7)
Au5 Au10 Au6 63.89(7)
Au5 Au10 Au8 95.05(8)
Au5 Au10 Au9 56.98(7)
Au5 Au10 Au12 89.74(8)
Au5 Au10 Au22 114.20(8)
Au6 Au10 Au4 68.96(7)
Au6 Au10 Au12 119.29(8)
Au7 Au10 Au4 106.62(8)
Au7 Au10 Au5 130.54(9)
Au7 Au10 Au6 66.95(7)
Au7 Au10 Au8 64.88(7)
Au7 Au10 Au9 123.71(9)
Au7 Au10 Au11 60.85(7)
Au7 Au10 Au12 119.47(8)
Au7 Au10 Au21 59.24(7)
Au7 Au10 Au22 95.12(8)
Au8 Au10 Au4 140.54(9)
Au8 Au10 Au6 72.64(7)
Au8 Au10 Au9 58.85(7)
Au8 Au10 Au12 168.00(9)
Au8 Au10 Au22 60.54(6)
Au9 Au10 Au4 115.40(8)
Au9 Au10 Au6 94.67(7)
Au9 Au10 Au12 115.89(8)
Au9 Au10 Au22 58.44(6)
Au11 Au10 Au4 60.29(7)
Au11 Au10 Au5 119.30(9)
Au11 Au10 Au6 85.77(8)
Au11 Au10 Au8 125.72(8)
Au11 Au10 Au9 175.17(10)
Au11 Au10 Au12 59.99(7)
Au11 Au10 Au21 59.63(7)
Au11 Au10 Au22 124.31(9)
Au14 Au10 Au4 79.09(7)
Au14 Au10 Au5 59.45(7)
Au14 Au10 Au6 123.11(9)
Au14 Au10 Au7 169.94(10)
Au14 Au10 Au8 116.10(8)
Au14 Au10 Au9 58.42(7)
Au14 Au10 Au11 117.42(9)
Au14 Au10 Au12 57.47(6)
Au14 Au10 Au21 110.92(8)
Au14 Au10 Au22 77.69(7)
Au21 Au10 Au4 115.91(8)
Au21 Au10 Au5 169.45(9)
Au21 Au10 Au6 125.05(8)
Au21 Au10 Au8 93.35(8)
Au21 Au10 Au9 123.34(9)
Au21 Au10 Au12 80.82(7)
Au21 Au10 Au22 64.91(7)
Au22 Au10 Au4 154.94(8)
Au22 Au10 Au6 132.99(8)
Au22 Au10 Au12 107.46(7)
Au4 Au11 Au12 54.16(7)
Au4 Au11 Au13 60.90(7)
Au7 Au11 Au4 110.18(8)
Au7 Au11 Au12 125.04(8)
Au7 Au11 Au13 169.70(10)
Au10 Au11 Au4 66.40(7)
Au10 Au11 Au7 59.44(7)
Au10 Au11 Au12 67.14(7)
Au10 Au11 Au13 117.15(8)
Au10 Au11 Au21 61.71(7)
Au12 Au11 Au13 55.36(6)
Au21 Au11 Au4 123.40(8)
Au21 Au11 Au7 59.48(7)
Au21 Au11 Au12 85.25(8)
Au21 Au11 Au13 128.91(8)
S3 Au11 Au4 91.3(3)
S3 Au11 Au7 136.2(3)
S3 Au11 Au10 157.6(3)
S3 Au11 Au12 98.6(3)
S3 Au11 Au13 44.0(3)
S3 Au11 Au21 136.9(3)
Au3 Au12 Au10 91.17(8)
Au3 Au12 Au11 121.12(9)
Au3 Au12 Au13 99.67(9)
Au3 Au12 Au14 58.75(7)
Au3 Au12 Au23 112.67(8)
Au4 Au12 Au3 59.46(7)
Au4 Au12 Au10 63.87(7)
Au4 Au12 Au11 62.76(7)
Au4 Au12 Au13 69.10(8)
Au4 Au12 Au14 84.32(8)
Au4 Au12 Au23 129.07(9)
Au10 Au12 Au23 66.29(6)
Au11 Au12 Au10 52.87(6)
Au11 Au12 Au23 94.70(8)
Au13 Au12 Au10 116.41(8)
Au13 Au12 Au11 68.73(7)
Au13 Au12 Au23 147.62(9)
Au14 Au12 Au10 53.19(6)
Au14 Au12 Au11 106.03(8)
Au14 Au12 Au13 152.44(10)
Au14 Au12 Au23 57.29(7)
S7 Au12 Au3 141.0(3)
S7 Au12 Au4 158.8(3)
S7 Au12 Au10 104.1(3)
S7 Au12 Au11 96.1(3)
S7 Au12 Au13 104.9(3)
S7 Au12 Au14 102.6(3)
S7 Au12 Au23 47.5(3)
Au4 Au13 Au11 53.69(6)
Au12 Au13 Au4 51.78(6)
Au12 Au13 Au11 55.91(6)
S2 Au13 Au4 97.2(3)
S2 Au13 Au11 138.0(3)
S2 Au13 Au12 82.6(3)
S2 Au13 S3 176.3(4)
S3 Au13 Au4 86.3(3)
S3 Au13 Au11 45.4(3)
S3 Au13 Au12 100.5(3)
Au3 Au14 Au9 130.47(10)
Au3 Au14 Au12 59.06(7)
Au3 Au14 Au15 78.77(8)
Au3 Au14 Au16 154.18(9)
Au3 Au14 Au23 122.03(9)
Au5 Au14 Au3 71.55(8)
Au5 Au14 Au9 59.93(7)
Au5 Au14 Au12 98.29(8)
Au5 Au14 Au15 109.88(9)
Au5 Au14 Au16 126.84(9)
Au5 Au14 Au23 138.66(9)
Au9 Au14 Au12 134.25(9)
Au9 Au14 Au15 107.74(8)
Au9 Au14 Au16 67.61(7)
Au9 Au14 Au23 101.77(9)
Au10 Au14 Au3 101.94(8)
Au10 Au14 Au5 62.47(7)
Au10 Au14 Au9 64.91(7)
Au10 Au14 Au12 69.34(7)
Au10 Au14 Au15 171.07(10)
Au10 Au14 Au16 103.03(9)
Au10 Au14 Au23 76.24(7)
Au12 Au14 Au23 67.04(7)
Au15 Au14 Au12 117.76(9)
Au15 Au14 Au16 77.58(8)
Au15 Au14 Au23 111.09(8)
Au16 Au14 Au12 125.43(9)
Au16 Au14 Au23 58.92(7)
S6 Au15 Au14 91.6(3)
S6 Au15 S10 171.7(5)
S10 Au15 Au14 93.0(3)
Au14 Au16 Au9 55.56(7)
Au14 Au16 Au17 122.09(8)
Au14 Au16 Au23 62.37(7)
Au17 Au16 Au9 66.59(7)
Au22 Au16 Au9 60.05(7)
Au22 Au16 Au14 82.14(8)
Au22 Au16 Au17 71.17(7)
Au22 Au16 Au23 61.16(7)
Au22 Au16 Au24 59.28(7)
Au23 Au16 Au9 96.17(8)
Au23 Au16 Au17 131.25(9)
Au24 Au16 Au9 119.04(8)
Au24 Au16 Au14 119.67(9)
Au24 Au16 Au17 89.11(8)
Au24 Au16 Au23 58.79(7)
S10 Au16 Au9 106.5(3)
S10 Au16 Au14 91.6(3)
S10 Au16 Au17 102.6(3)
S10 Au16 Au22 166.4(3)
S10 Au16 Au23 126.1(3)
S10 Au16 Au24 133.8(3)
Au16 Au17 Au9 58.01(6)
Au16 Au17 Au18 100.55(7)
Au16 Au17 Au22 50.23(6)
Au18 Au17 Au9 74.16(7)
Au18 Au17 Au22 50.33(6)
Au22 Au17 Au9 51.87(6)
S11 Au17 Au9 45.1(3)
S11 Au17 Au16 99.7(3)
S11 Au17 Au18 80.1(3)
S11 Au17 Au22 90.7(3)
S14 Au17 Au9 142.5(3)
S14 Au17 Au16 87.1(3)
S14 Au17 Au18 102.2(3)
S14 Au17 Au22 96.4(3)
S14 Au17 S11 172.3(5)
Au8 Au18 Au17 102.49(8)
Au8 Au18 Au20 59.57(7)
Au8 Au18 Au25 139.79(9)
Au8 Au18 Au27 155.71(9)
Au8 Au18 Au28 110.68(8)
Au17 Au18 Au25 64.60(7)
Au17 Au18 Au27 99.04(8)
Au17 Au18 Au28 136.29(9)
Au20 Au18 Au17 127.07(8)
Au20 Au18 Au25 96.53(8)
Au20 Au18 Au27 114.44(9)
Au20 Au18 Au28 56.55(7)
Au22 Au18 Au8 66.11(7)
Au22 Au18 Au17 68.57(7)
Au22 Au18 Au20 58.59(7)
Au22 Au18 Au25 73.86(7)
Au22 Au18 Au27 133.64(9)
Au22 Au18 Au28 99.55(8)
Au25 Au18 Au27 61.02(7)
Au28 Au18 Au25 71.69(7)
Au28 Au18 Au27 57.92(6)
S15 Au18 Au8 130.0(3)
S15 Au18 Au17 79.2(3)
S15 Au18 Au20 152.2(3)
S15 Au18 Au22 147.1(3)
S15 Au18 Au25 86.8(3)
S15 Au18 Au27 44.3(3)
S15 Au18 Au28 99.2(4)
S9 Au19 Au20 98.4(3)
S16 Au19 Au20 87.4(3)
S16 Au19 S9 172.3(4)
Au8 Au20 Au7 63.40(7)
Au8 Au20 Au18 60.05(7)
Au8 Au20 Au19 89.15(8)
Au8 Au20 Au21 95.58(9)
Au8 Au20 Au26 137.96(9)
Au8 Au20 Au28 121.66(9)
Au18 Au20 Au7 123.44(9)
Au18 Au20 Au19 106.75(8)
Au18 Au20 Au21 128.69(9)
Au18 Au20 Au26 96.63(8)
Au18 Au20 Au28 68.43(7)
Au19 Au20 Au7 73.05(7)
Au19 Au20 Au21 118.04(8)
Au19 Au20 Au26 132.59(9)
Au19 Au20 Au28 80.73(8)
Au21 Au20 Au7 55.45(6)
Au21 Au20 Au26 71.26(7)
Au22 Au20 Au7 96.59(8)
Au22 Au20 Au8 67.00(7)
Au22 Au20 Au18 60.42(7)
Au22 Au20 Au19 156.06(10)
Au22 Au20 Au21 68.62(7)
Au22 Au20 Au26 71.06(7)
Au22 Au20 Au28 109.47(9)
Au26 Au20 Au7 125.66(8)
Au28 Au20 Au7 153.37(9)
Au28 Au20 Au21 139.52(9)
Au28 Au20 Au26 70.30(8)
Au7 Au21 Au10 58.70(7)
Au7 Au21 Au11 60.32(7)
Au7 Au21 Au20 64.49(7)
Au7 Au21 Au22 92.41(7)
Au7 Au21 Au23 130.25(9)
Au7 Au21 Au26 118.45(8)
Au10 Au21 Au20 84.87(8)
Au10 Au21 Au22 60.98(7)
Au10 Au21 Au23 72.31(7)
Au10 Au21 Au26 120.63(8)
Au11 Au21 Au10 58.66(7)
Au11 Au21 Au20 123.86(9)
Au11 Au21 Au22 119.44(8)
Au11 Au21 Au23 102.17(8)
Au11 Au21 Au26 178.73(9)
Au20 Au21 Au22 52.90(6)
Au20 Au21 Au23 105.26(8)
Au20 Au21 Au26 54.87(6)
Au22 Au21 Au26 59.97(6)
Au23 Au21 Au22 53.76(6)
Au23 Au21 Au26 78.40(7)
S12 Au21 Au7 145.8(3)
S12 Au21 Au10 151.1(3)
S12 Au21 Au11 137.7(3)
S12 Au21 Au20 95.1(3)
S12 Au21 Au22 96.2(3)
S12 Au21 Au23 79.9(3)
S12 Au21 Au26 43.5(3)
Au8 Au22 Au10 57.58(6)
Au8 Au22 Au17 92.95(7)
Au8 Au22 Au21 85.25(7)
Au8 Au22 Au26 114.78(8)
Au9 Au22 Au8 57.97(7)
Au9 Au22 Au10 58.87(7)
Au9 Au22 Au17 64.38(7)
Au9 Au22 Au21 112.97(8)
Au9 Au22 Au26 172.68(8)
Au10 Au22 Au17 123.25(8)
Au10 Au22 Au21 54.11(6)
Au10 Au22 Au26 117.34(7)
Au16 Au22 Au8 124.49(9)
Au16 Au22 Au9 66.62(7)
Au16 Au22 Au10 96.98(8)
Au16 Au22 Au17 58.60(6)
Au16 Au22 Au18 119.69(8)
Au16 Au22 Au21 120.99(8)
Au16 Au22 Au23 61.23(7)
Au16 Au22 Au24 62.12(7)
Au16 Au22 Au26 120.67(8)
Au18 Au22 Au8 57.05(7)
Au18 Au22 Au9 87.09(8)
Au18 Au22 Au10 114.62(8)
Au18 Au22 Au17 61.11(7)
Au18 Au22 Au21 119.17(8)
Au18 Au22 Au23 171.89(10)
Au18 Au22 Au26 89.31(8)
Au20 Au22 Au8 57.20(7)
Au20 Au22 Au9 115.07(8)
Au20 Au22 Au10 83.95(7)
Au20 Au22 Au16 178.30(10)
Au20 Au22 Au17 122.02(8)
Au20 Au22 Au18 60.99(7)
Au20 Au22 Au21 58.48(6)
Au20 Au22 Au23 117.85(8)
Au20 Au22 Au24 116.21(9)
Au20 Au22 Au26 57.64(6)
Au21 Au22 Au17 177.34(9)
Au21 Au22 Au26 63.53(6)
Au23 Au22 Au8 130.00(9)
Au23 Au22 Au9 100.26(8)
Au23 Au22 Au10 72.54(7)
Au23 Au22 Au17 118.99(8)
Au23 Au22 Au21 61.16(6)
Au23 Au22 Au26 83.76(7)
Au24 Au22 Au8 169.42(10)
Au24 Au22 Au9 128.40(9)
Au24 Au22 Au10 132.21(9)
Au24 Au22 Au17 83.97(7)
Au24 Au22 Au18 112.97(9)
Au24 Au22 Au21 98.14(8)
Au24 Au22 Au23 59.69(7)
Au24 Au22 Au26 58.92(7)
Au26 Au22 Au17 119.07(8)
Au14 Au23 Au12 55.67(7)
Au14 Au23 Au21 99.86(8)
Au16 Au23 Au12 113.98(9)
Au16 Au23 Au14 58.72(7)
Au16 Au23 Au21 121.29(8)
Au21 Au23 Au12 77.29(7)
Au22 Au23 Au12 113.46(8)
Au22 Au23 Au14 78.62(7)
Au22 Au23 Au16 57.61(7)
Au22 Au23 Au21 65.08(6)
Au24 Au23 Au12 171.74(9)
Au24 Au23 Au14 117.77(9)
Au24 Au23 Au16 60.49(7)
Au24 Au23 Au21 100.11(8)
Au24 Au23 Au22 58.68(7)
S7 Au23 Au12 48.6(3)
S7 Au23 Au14 102.1(3)
S7 Au23 Au16 151.4(3)
S7 Au23 Au21 80.5(3)
S7 Au23 Au22 145.0(3)
S7 Au23 Au24 139.1(3)
Au16 Au24 Au25 102.56(9)
Au16 Au24 Au26 127.96(9)
Au22 Au24 Au16 58.60(7)
Au22 Au24 Au23 61.64(7)
Au22 Au24 Au25 78.65(8)
Au22 Au24 Au26 69.78(7)
Au23 Au24 Au16 60.73(7)
Au23 Au24 Au25 140.12(9)
Au23 Au24 Au26 90.32(8)
Au25 Au24 Au26 71.62(7)
S13 Au24 Au16 123.0(4)
S13 Au24 Au22 169.8(4)
S13 Au24 Au23 128.5(4)
S13 Au24 Au25 91.3(4)
S13 Au24 Au26 109.0(4)
Au18 Au25 Au27 60.58(7)
Au18 Au25 Au29 122.45(9)
Au24 Au25 Au18 94.52(8)
Au24 Au25 Au27 152.97(9)
Au24 Au25 Au29 135.78(9)
Au24 Au25 Au30 74.42(8)
Au27 Au25 Au29 63.37(7)
Au30 Au25 Au18 167.48(9)
Au30 Au25 Au27 128.83(10)
Au30 Au25 Au29 65.56(8)
S14 Au25 Au18 98.4(3)
S14 Au25 Au24 79.5(3)
S14 Au25 Au27 112.5(3)
S14 Au25 Au29 114.0(3)
S14 Au25 Au30 85.5(3)
S14 Au25 S19 171.1(5)
S19 Au25 Au18 87.4(3)
S19 Au25 Au24 93.5(3)
S19 Au25 Au27 76.2(3)
S19 Au25 Au29 67.5(3)
S19 Au25 Au30 87.4(3)
Au20 Au26 Au21 53.87(6)
Au20 Au26 Au22 51.30(6)
Au20 Au26 Au24 102.35(8)
Au20 Au26 Au28 53.37(6)
Au22 Au26 Au21 56.51(6)
Au22 Au26 Au28 86.47(7)
Au24 Au26 Au21 88.32(7)
Au24 Au26 Au22 51.30(6)
Au24 Au26 Au28 116.74(8)
Au28 Au26 Au21 106.26(7)
S12 Au26 Au20 94.2(3)
S12 Au26 Au21 43.5(3)
S12 Au26 Au22 93.0(3)
S12 Au26 Au24 95.0(3)
S12 Au26 Au28 137.2(3)
S12 Au26 S19 166.7(5)
S19 Au26 Au20 93.6(3)
S19 Au26 Au21 146.9(4)
S19 Au26 Au22 100.2(4)
S19 Au26 Au24 93.7(3)
S19 Au26 Au28 44.2(3)
Au18 Au27 Au25 58.40(6)
Au28 Au27 Au18 58.39(6)
Au28 Au27 Au25 70.72(7)
S15 Au27 Au18 45.4(3)
S15 Au27 Au25 85.5(3)
S15 Au27 Au28 100.7(3)
S15 Au27 S17 171.3(5)
S17 Au27 Au18 141.9(4)
S17 Au27 Au25 96.0(4)
S17 Au27 Au28 88.0(4)
Au18 Au28 Au26 82.45(7)
Au20 Au28 Au18 55.02(7)
Au20 Au28 Au26 56.33(6)
Au20 Au28 Au27 118.68(9)
Au27 Au28 Au18 63.69(7)
Au27 Au28 Au26 116.11(8)
S16 Au28 Au18 97.7(3)
S16 Au28 Au20 86.5(3)
S16 Au28 Au26 134.6(3)
S16 Au28 Au27 103.9(3)
S19 Au28 Au18 90.7(4)
S19 Au28 Au20 97.1(4)
S19 Au28 Au26 45.0(3)
S19 Au28 Au27 81.1(3)
S19 Au28 S16 171.5(5)
S17 Au29 Au25 94.4(4)
S17 Au29 S18 173.4(6)
S18 Au29 Au25 92.1(4)
S13 Au30 Au25 87.3(4)
S13 Au30 S18 174.4(6)
S18 Au30 Au25 97.1(4)
Au1 S1 Au2 97.9(5)
C1 S1 Au1 105.0(11)
C1 S1 Au2 109.2(12)
C2 C1 S1 110.1(18)
C2 C1 C3 109(2)
C2 C1 C4 114(2)
C3 C1 S1 107.5(18)
C4 C1 S1 106.5(17)
C4 C1 C3 110(2)
C1 C2 H2A 109.5
C1 C2 H2B 109.5
C1 C2 H2C 109.5
H2A C2 H2B 109.5
H2A C2 H2C 109.5
H2B C2 H2C 109.5
C1 C3 H3A 109.5
C1 C3 H3B 109.5
C1 C3 H3C 109.5
H3A C3 H3B 109.5
H3A C3 H3C 109.5
H3B C3 H3C 109.5
C1 C4 H4A 109.5
C1 C4 H4B 109.5
C1 C4 H4C 109.5
H4A C4 H4B 109.5
H4A C4 H4C 109.5
H4B C4 H4C 109.5
Au2 S2 Au13 97.3(5)
C5 S2 Au2 109.9(11)
C5 S2 Au13 107.6(11)
C6 C5 S2 110.1(18)
C6 C5 C7 110(2)
C6 C5 C8 112(2)
C7 C5 S2 108.1(17)
C8 C5 S2 107.2(18)
C8 C5 C7 109(2)
C5 C6 H6A 109.5
C5 C6 H6B 109.5
C5 C6 H6C 109.5
H6A C6 H6B 109.5
H6A C6 H6C 109.5
H6B C6 H6C 109.5
C5 C7 H7A 109.5
C5 C7 H7B 109.5
C5 C7 H7C 109.5
H7A C7 H7B 109.5
H7A C7 H7C 109.5
H7B C7 H7C 109.5
C5 C8 H8A 109.5
C5 C8 H8B 109.5
C5 C8 H8C 109.5
H8A C8 H8B 109.5
H8A C8 H8C 109.5
H8B C8 H8C 109.5
Au13 S3 Au11 90.6(4)
C9 S3 Au11 109.0(10)
C9 S3 Au13 108.0(10)
C10 C9 S3 109.0(17)
C10 C9 C11 110.2(19)
C10 C9 C12 113(2)
C11 C9 S3 108.5(17)
C12 C9 S3 107.5(17)
C12 C9 C11 107.9(19)
C9 C10 H10A 109.5
C9 C10 H10B 109.5
C9 C10 H10C 109.5
H10A C10 H10B 109.5
H10A C10 H10C 109.5
H10B C10 H10C 109.5
C9 C11 H11A 109.5
C9 C11 H11B 109.5
C9 C11 H11C 109.5
H11A C11 H11B 109.5
H11A C11 H11C 109.5
H11B C11 H11C 109.5
C9 C12 H12A 109.5
C9 C12 H12B 109.5
C9 C12 H12C 109.5
H12A C12 H12B 109.5
H12A C12 H12C 109.5
H12B C12 H12C 109.5
Au6 S4 Au4 96.1(5)
C13 S4 Au4 119.7(11)
C13 S4 Au6 108.6(10)
C14 C13 S4 110.9(18)
C14 C13 C15 108(2)
C14 C13 C16 113(2)
C15 C13 S4 108.5(17)
C16 C13 S4 108.3(17)
C16 C13 C15 108(2)
C13 C14 H14A 109.5
C13 C14 H14B 109.5
C13 C14 H14C 109.5
H14A C14 H14B 109.5
H14A C14 H14C 109.5
H14B C14 H14C 109.5
C13 C15 H15A 109.5
C13 C15 H15B 109.5
C13 C15 H15C 109.5
H15A C15 H15B 109.5
H15A C15 H15C 109.5
H15B C15 H15C 109.5
C13 C16 H16A 109.5
C13 C16 H16B 109.5
C13 C16 H16C 109.5
H16A C16 H16B 109.5
H16A C16 H16C 109.5
H16B C16 H16C 109.5
Au1 S5 Au5 92.7(5)
C17 S5 Au1 104.6(10)
C17 S5 Au5 111.4(11)
C18 C17 S5 112.0(18)
C18 C17 C19 109(2)
C18 C17 C20 113(2)
C19 C17 S5 106.1(17)
C20 C17 S5 108.3(17)
C20 C17 C19 108(2)
C17 C18 H18A 109.5
C17 C18 H18B 109.5
C17 C18 H18C 109.5
H18A C18 H18B 109.5
H18A C18 H18C 109.5
H18B C18 H18C 109.5
C17 C19 H19A 109.5
C17 C19 H19B 109.5
C17 C19 H19C 109.5
H19A C19 H19B 109.5
H19A C19 H19C 109.5
H19B C19 H19C 109.5
C17 C20 H20A 109.5
C17 C20 H20B 109.5
C17 C20 H20C 109.5
H20A C20 H20B 109.5
H20A C20 H20C 109.5
H20B C20 H20C 109.5
Au15 S6 Au3 96.9(5)
C21 S6 Au3 109.7(11)
C21 S6 Au15 109.3(11)
C22 C21 S6 110.2(18)
C22 C21 C23 109(2)
C22 C21 C24 115(2)
C23 C21 S6 106.2(17)
C24 C21 S6 107.3(17)
C24 C21 C23 109(2)
C21 C22 H22A 109.5
C21 C22 H22B 109.5
C21 C22 H22C 109.5
H22A C22 H22B 109.5
H22A C22 H22C 109.5
H22B C22 H22C 109.5
C21 C23 H23A 109.5
C21 C23 H23B 109.5
C21 C23 H23C 109.5
H23A C23 H23B 109.5
H23A C23 H23C 109.5
H23B C23 H23C 109.5
C21 C24 H24A 109.5
C21 C24 H24B 109.5
C21 C24 H24C 109.5
H24A C24 H24B 109.5
H24A C24 H24C 109.5
H24B C24 H24C 109.5
Au23 S7 Au12 83.9(4)
C25 S7 Au12 108.0(13)
C25 S7 Au23 113.5(11)
C26 C25 S7 109.5(19)
C26 C25 C27 110(2)
C26 C25 C28 115(2)
C27 C25 S7 107.5(19)
C28 C25 S7 107.2(17)
C28 C25 C27 108(2)
C25 C26 H26A 109.5
C25 C26 H26B 109.5
C25 C26 H26C 109.5
H26A C26 H26B 109.5
H26A C26 H26C 109.5
H26B C26 H26C 109.5
C25 C27 H27A 109.5
C25 C27 H27B 109.5
C25 C27 H27C 109.5
H27A C27 H27B 109.5
H27A C27 H27C 109.5
H27B C27 H27C 109.5
C25 C28 H28A 109.5
C25 C28 H28B 109.5
C25 C28 H28C 109.5
H28A C28 H28B 109.5
H28A C28 H28C 109.5
H28B C28 H28C 109.5
Au6 S8 Au8 98.6(4)
C29 S8 Au6 108.7(11)
C29 S8 Au8 112.5(11)
C30 C29 S8 110.7(18)
C30 C29 C31 110(2)
C30 C29 C32 113(2)
C31 C29 S8 107.9(17)
C32 C29 S8 107.7(18)
C32 C29 C31 108(2)
C29 C30 H30A 109.5
C29 C30 H30B 109.5
C29 C30 H30C 109.5
H30A C30 H30B 109.5
H30A C30 H30C 109.5
H30B C30 H30C 109.5
C29 C31 H31A 109.5
C29 C31 H31B 109.5
C29 C31 H31C 109.5
H31A C31 H31B 109.5
H31A C31 H31C 109.5
H31B C31 H31C 109.5
C29 C32 H32A 109.5
C29 C32 H32B 109.5
C29 C32 H32C 109.5
H32A C32 H32B 109.5
H32A C32 H32C 109.5
H32B C32 H32C 109.5
Au19 S9 Au7 95.9(4)
C33 S9 Au7 108.1(10)
C33 S9 Au19 107.4(10)
C34 C33 S9 109.5(17)
C34 C33 C35 109.3(19)
C34 C33 C36 113(2)
C35 C33 S9 106.9(16)
C36 C33 S9 109.3(17)
C36 C33 C35 108.3(19)
C33 C34 H34A 109.5
C33 C34 H34B 109.5
C33 C34 H34C 109.5
H34A C34 H34B 109.5
H34A C34 H34C 109.5
H34B C34 H34C 109.5
C33 C35 H35A 109.5
C33 C35 H35B 109.5
C33 C35 H35C 109.5
H35A C35 H35B 109.5
H35A C35 H35C 109.5
H35B C35 H35C 109.5
C33 C36 H36A 109.5
C33 C36 H36B 109.5
C33 C36 H36C 109.5
H36A C36 H36B 109.5
H36A C36 H36C 109.5
H36B C36 H36C 109.5
Au15 S10 Au16 97.0(4)
C37 S10 Au15 106.9(10)
C37 S10 Au16 106.7(10)
C38 C37 S10 109.5(17)
C38 C37 C39 107.9(19)
C38 C37 C40 115(2)
C39 C37 S10 107.2(17)
C40 C37 S10 106.3(17)
C40 C37 C39 110(2)
C37 C38 H38A 109.5
C37 C38 H38B 109.5
C37 C38 H38C 109.5
H38A C38 H38B 109.5
H38A C38 H38C 109.5
H38B C38 H38C 109.5
C37 C39 H39A 109.5
C37 C39 H39B 109.5
C37 C39 H39C 109.5
H39A C39 H39B 109.5
H39A C39 H39C 109.5
H39B C39 H39C 109.5
C37 C40 H40A 109.5
C37 C40 H40B 109.5
C37 C40 H40C 109.5
H40A C40 H40B 109.5
H40A C40 H40C 109.5
H40B C40 H40C 109.5
Au17 S11 Au9 91.0(4)
C41 S11 Au9 109.8(10)
C41 S11 Au17 106.8(10)
C42 C41 S11 111.6(17)
C42 C41 C43 107.7(19)
C42 C41 C44 112(2)
C43 C41 S11 107.4(17)
C44 C41 S11 109.1(17)
C44 C41 C43 109(2)
C41 C42 H42A 109.5
C41 C42 H42B 109.5
C41 C42 H42C 109.5
H42A C42 H42B 109.5
H42A C42 H42C 109.5
H42B C42 H42C 109.5
C41 C43 H43A 109.5
C41 C43 H43B 109.5
C41 C43 H43C 109.5
H43A C43 H43B 109.5
H43A C43 H43C 109.5
H43B C43 H43C 109.5
C41 C44 H44A 109.5
C41 C44 H44B 109.5
C41 C44 H44C 109.5
H44A C44 H44B 109.5
H44A C44 H44C 109.5
H44B C44 H44C 109.5
Au26 S12 Au21 93.0(4)
C45 S12 Au21 112.6(10)
C45 S12 Au26 103.8(10)
C46 C45 S12 110.5(17)
C46 C45 C47 109(2)
C46 C45 C48 113(2)
C47 C45 S12 108.1(17)
C48 C45 S12 107.7(17)
C48 C45 C47 108(2)
C45 C46 H46A 109.5
C45 C46 H46B 109.5
C45 C46 H46C 109.5
H46A C46 H46B 109.5
H46A C46 H46C 109.5
H46B C46 H46C 109.5
C45 C47 H47A 109.5
C45 C47 H47B 109.5
C45 C47 H47C 109.5
H47A C47 H47B 109.5
H47A C47 H47C 109.5
H47B C47 H47C 109.5
C45 C48 H48A 109.5
C45 C48 H48B 109.5
C45 C48 H48C 109.5
H48A C48 H48B 109.5
H48A C48 H48C 109.5
H48B C48 H48C 109.5
Au30 S13 Au24 105.6(6)
C49 S13 Au24 110.9(11)
C49 S13 Au30 105.3(12)
C50 C49 S13 110.5(18)
C50 C49 C51 109(2)
C50 C49 C52 112(2)
C51 C49 S13 107.7(18)
C52 C49 S13 107.1(17)
C52 C49 C51 109(2)
C49 C50 H50A 109.5
C49 C50 H50B 109.5
C49 C50 H50C 109.5
H50A C50 H50B 109.5
H50A C50 H50C 109.5
H50B C50 H50C 109.5
C49 C51 H51A 109.5
C49 C51 H51B 109.5
C49 C51 H51C 109.5
H51A C51 H51B 109.5
H51A C51 H51C 109.5
H51B C51 H51C 109.5
C49 C52 H52A 109.5
C49 C52 H52B 109.5
C49 C52 H52C 109.5
H52A C52 H52B 109.5
H52A C52 H52C 109.5
H52B C52 H52C 109.5
Au17 S14 Au25 94.0(4)
C53 S14 Au17 107.9(11)
C53 S14 Au25 112.4(11)
C54 C53 S14 112.2(18)
C54 C53 C55 109(2)
C54 C53 C56 113(2)
C55 C53 S14 107.0(17)
C56 C53 S14 106.9(17)
C56 C53 C55 109(2)
C53 C54 H54A 109.5
C53 C54 H54B 109.5
C53 C54 H54C 109.5
H54A C54 H54B 109.5
H54A C54 H54C 109.5
H54B C54 H54C 109.5
C53 C55 H55A 109.5
C53 C55 H55B 109.5
C53 C55 H55C 109.5
H55A C55 H55B 109.5
H55A C55 H55C 109.5
H55B C55 H55C 109.5
C53 C56 H56A 109.5
C53 C56 H56B 109.5
C53 C56 H56C 109.5
H56A C56 H56B 109.5
H56A C56 H56C 109.5
H56B C56 H56C 109.5
Au27 S15 Au18 90.4(5)
C57 S15 Au18 113.0(11)
C57 S15 Au27 109.7(11)
C58 C57 S15 110.9(18)
C58 C57 C59 109(2)
C58 C57 C60 114(2)
C59 C57 S15 106.9(18)
C60 C57 S15 106.6(17)
C60 C57 C59 109(2)
C57 C58 H58A 109.5
C57 C58 H58B 109.5
C57 C58 H58C 109.5
H58A C58 H58B 109.5
H58A C58 H58C 109.5
H58B C58 H58C 109.5
C57 C59 H59A 109.5
C57 C59 H59B 109.5
C57 C59 H59C 109.5
H59A C59 H59B 109.5
H59A C59 H59C 109.5
H59B C59 H59C 109.5
C57 C60 H60A 109.5
C57 C60 H60B 109.5
C57 C60 H60C 109.5
H60A C60 H60B 109.5
H60A C60 H60C 109.5
H60B C60 H60C 109.5
Au19 S16 Au28 102.9(4)
C61 S16 Au19 105.7(10)
C61 S16 Au28 105.6(10)
C62 C61 S16 111.8(17)
C62 C61 C63 108.4(19)
C62 C61 C64 113(2)
C63 C61 S16 107.9(16)
C64 C61 S16 106.2(17)
C64 C61 C63 109.7(19)
C61 C62 H62A 109.5
C61 C62 H62B 109.5
C61 C62 H62C 109.5
H62A C62 H62B 109.5
H62A C62 H62C 109.5
H62B C62 H62C 109.5
C61 C63 H63A 109.5
C61 C63 H63B 109.5
C61 C63 H63C 109.5
H63A C63 H63B 109.5
H63A C63 H63C 109.5
H63B C63 H63C 109.5
C61 C64 H64A 109.5
C61 C64 H64B 109.5
C61 C64 H64C 109.5
H64A C64 H64B 109.5
H64A C64 H64C 109.5
H64B C64 H64C 109.5
Au29 S17 Au27 99.8(6)
C65 S17 Au27 105.3(11)
C65 S17 Au29 102.9(11)
C66 C65 S17 110.9(18)
C66 C65 C67 110(2)
C66 C65 C68 113(2)
C67 C65 S17 107.4(18)
C68 C65 S17 106.8(17)
C68 C65 C67 109(2)
C65 C66 H66A 109.5
C65 C66 H66B 109.5
C65 C66 H66C 109.5
H66A C66 H66B 109.5
H66A C66 H66C 109.5
H66B C66 H66C 109.5
C65 C67 H67A 109.5
C65 C67 H67B 109.5
C65 C67 H67C 109.5
H67A C67 H67B 109.5
H67A C67 H67C 109.5
H67B C67 H67C 109.5
C65 C68 H68A 109.5
C65 C68 H68B 109.5
C65 C68 H68C 109.5
H68A C68 H68B 109.5
H68A C68 H68C 109.5
H68B C68 H68C 109.5
Au29 S18 Au30 100.1(6)
C69 S18 Au29 109.2(12)
C69 S18 Au30 104.3(12)
C70 C69 S18 110.0(19)
C70 C69 C71 110(2)
C70 C69 C72 114(2)
C71 C69 S18 105.6(18)
C72 C69 S18 106.9(18)
C72 C69 C71 110(2)
C69 C70 H70A 109.5
C69 C70 H70B 109.5
C69 C70 H70C 109.5
H70A C70 H70B 109.5
H70A C70 H70C 109.5
H70B C70 H70C 109.5
C69 C71 H71A 109.5
C69 C71 H71B 109.5
C69 C71 H71C 109.5
H71A C71 H71B 109.5
H71A C71 H71C 109.5
H71B C71 H71C 109.5
C69 C72 H72A 109.5
C69 C72 H72B 109.5
C69 C72 H72C 109.5
H72A C72 H72B 109.5
H72A C72 H72C 109.5
H72B C72 H72C 109.5
Au26 S19 Au25 95.9(5)
Au28 S19 Au25 106.2(6)
Au28 S19 Au26 90.8(5)

loop_
_geom_bond_atom_site_label_1
_geom_bond_atom_site_label_2
_geom_bond_distance
Au1 Au3 3.000(3)
Au1 Au4 3.273(3)
Au1 Au5 3.359(3)
Au1 S1 2.294(15)
Au1 S5 2.312(14)
Au2 Au3 2.898(3)
Au2 S1 2.299(15)
Au2 S2 2.295(14)
Au3 Au4 2.693(3)
Au3 Au5 3.194(3)
Au3 Au12 2.745(3)
Au3 Au14 2.736(3)
Au3 S6 2.378(12)
Au4 Au5 2.968(3)
Au4 Au10 3.106(3)
Au4 Au11 2.944(3)
Au4 Au12 2.685(3)
Au4 Au13 3.192(3)
Au4 S4 2.385(12)
Au5 Au6 3.128(3)
Au5 Au9 2.731(3)
Au5 Au10 2.808(3)
Au5 Au14 2.727(3)
Au5 S5 2.332(14)
Au6 Au7 3.213(3)
Au6 Au10 3.087(3)
Au6 S4 2.329(13)
Au6 S8 2.299(13)
Au7 Au8 3.011(3)
Au7 Au10 2.711(3)
Au7 Au11 2.749(3)
Au7 Au20 2.987(3)
Au7 Au21 2.726(3)
Au7 S9 2.330(11)
Au8 Au9 2.854(3)
Au8 Au10 2.896(3)
Au8 Au18 2.741(3)
Au8 Au20 2.728(3)
Au8 Au22 2.987(3)
Au8 S8 2.378(12)
Au9 Au10 2.914(3)
Au9 Au14 2.741(3)
Au9 Au16 3.073(3)
Au9 Au17 3.325(3)
Au9 Au22 2.901(3)
Au9 S11 2.357(12)
Au10 Au11 2.718(3)
Au10 Au12 3.142(3)
Au10 Au14 2.688(3)
Au10 Au21 2.803(3)
Au10 Au22 3.025(3)
Au11 Au12 2.953(3)
Au11 Au13 3.322(3)
Au11 Au21 2.746(3)
Au11 S3 2.364(13)
Au12 Au13 2.933(3)
Au12 Au14 2.831(3)
Au12 Au23 3.156(3)
Au12 S7 2.381(13)
Au13 S2 2.308(12)
Au13 S3 2.309(13)
Au14 Au15 2.767(3)
Au14 Au16 2.782(3)
Au14 Au23 2.884(3)
Au15 S6 2.287(16)
Au15 S10 2.297(14)
Au16 Au17 2.983(3)
Au16 Au22 2.686(3)
Au16 Au23 2.788(3)
Au16 Au24 2.782(3)
Au16 S10 2.345(12)
Au17 Au18 3.111(3)
Au17 Au22 3.307(3)
Au17 S11 2.303(13)
Au17 S14 2.292(12)
Au18 Au20 2.750(3)
Au18 Au22 2.735(3)
Au18 Au25 3.213(3)
Au18 Au27 3.286(3)
Au18 Au28 3.121(3)
Au18 S15 2.338(13)
Au19 Au20 2.793(3)
Au19 S9 2.307(12)
Au19 S16 2.296(12)
Au20 Au21 2.868(3)
Au20 Au22 2.684(3)
Au20 Au26 2.904(3)
Au20 Au28 2.800(3)
Au21 Au22 3.133(3)
Au21 Au23 3.026(3)
Au21 Au26 3.363(3)
Au21 S12 2.318(13)
Au22 Au23 2.786(3)
Au22 Au24 2.705(3)
Au22 Au26 3.252(3)
Au23 Au24 2.734(3)
Au23 S7 2.340(12)
Au24 Au25 2.958(3)
Au24 Au26 2.968(3)
Au24 S13 2.350(15)
Au25 Au27 3.300(3)
Au25 Au29 3.371(4)
Au25 Au30 3.160(3)
Au25 S14 2.331(13)
Au25 S19 2.347(14)
Au26 Au28 3.285(3)
Au26 S12 2.318(13)
Au26 S19 2.322(13)
Au27 Au28 3.106(3)
Au27 S15 2.295(14)
Au27 S17 2.298(16)
Au28 S16 2.334(12)
Au28 S19 2.292(13)
Au29 S17 2.285(15)
Au29 S18 2.295(17)
Au30 S13 2.299(18)
Au30 S18 2.324(17)
S1 C1 1.839(18)
C1 C2 1.50(2)
C1 C3 1.52(2)
C1 C4 1.51(2)
C2 H2A 0.9800
C2 H2B 0.9800
C2 H2C 0.9800
C3 H3A 0.9800
C3 H3B 0.9800
C3 H3C 0.9800
C4 H4A 0.9800
C4 H4B 0.9800
C4 H4C 0.9800
S2 C5 1.836(18)
C5 C6 1.49(2)
C5 C7 1.52(2)
C5 C8 1.50(2)
C6 H6A 0.9800
C6 H6B 0.9800
C6 H6C 0.9800
C7 H7A 0.9800
C7 H7B 0.9800
C7 H7C 0.9800
C8 H8A 0.9800
C8 H8B 0.9800
C8 H8C 0.9800
S3 C9 1.842(18)
C9 C10 1.50(2)
C9 C11 1.52(2)
C9 C12 1.50(2)
C10 H10A 0.9800
C10 H10B 0.9800
C10 H10C 0.9800
C11 H11A 0.9800
C11 H11B 0.9800
C11 H11C 0.9800
C12 H12A 0.9800
C12 H12B 0.9800
C12 H12C 0.9800
S4 C13 1.843(18)
C13 C14 1.50(2)
C13 C15 1.52(2)
C13 C16 1.50(2)
C14 H14A 0.9800
C14 H14B 0.9800
C14 H14C 0.9800
C15 H15A 0.9800
C15 H15B 0.9800
C15 H15C 0.9800
C16 H16A 0.9800
C16 H16B 0.9800
C16 H16C 0.9800
S5 C17 1.839(18)
C17 C18 1.50(2)
C17 C19 1.52(2)
C17 C20 1.51(2)
C18 H18A 0.9800
C18 H18B 0.9800
C18 H18C 0.9800
C19 H19A 0.9800
C19 H19B 0.9800
C19 H19C 0.9800
C20 H20A 0.9800
C20 H20B 0.9800
C20 H20C 0.9800
S6 C21 1.834(18)
C21 C22 1.50(2)
C21 C23 1.52(2)
C21 C24 1.50(2)
C22 H22A 0.9800
C22 H22B 0.9800
C22 H22C 0.9800
C23 H23A 0.9800
C23 H23B 0.9800
C23 H23C 0.9800
C24 H24A 0.9800
C24 H24B 0.9800
C24 H24C 0.9800
S7 C25 1.836(18)
C25 C26 1.49(2)
C25 C27 1.52(2)
C25 C28 1.50(2)
C26 H26A 0.9800
C26 H26B 0.9800
C26 H26C 0.9800
C27 H27A 0.9800
C27 H27B 0.9800
C27 H27C 0.9800
C28 H28A 0.9800
C28 H28B 0.9800
C28 H28C 0.9800
S8 C29 1.836(18)
C29 C30 1.50(2)
C29 C31 1.52(2)
C29 C32 1.51(2)
C30 H30A 0.9800
C30 H30B 0.9800
C30 H30C 0.9800
C31 H31A 0.9800
C31 H31B 0.9800
C31 H31C 0.9800
C32 H32A 0.9800
C32 H32B 0.9800
C32 H32C 0.9800
S9 C33 1.841(18)
C33 C34 1.50(2)
C33 C35 1.52(2)
C33 C36 1.51(2)
C34 H34A 0.9800
C34 H34B 0.9800
C34 H34C 0.9800
C35 H35A 0.9800
C35 H35B 0.9800
C35 H35C 0.9800
C36 H36A 0.9800
C36 H36B 0.9800
C36 H36C 0.9800
S10 C37 1.844(18)
C37 C38 1.50(2)
C37 C39 1.52(2)
C37 C40 1.50(2)
C38 H38A 0.9800
C38 H38B 0.9800
C38 H38C 0.9800
C39 H39A 0.9800
C39 H39B 0.9800
C39 H39C 0.9800
C40 H40A 0.9800
C40 H40B 0.9800
C40 H40C 0.9800
S11 C41 1.840(17)
C41 C42 1.50(2)
C41 C43 1.53(2)
C41 C44 1.50(2)
C42 H42A 0.9800
C42 H42B 0.9800
C42 H42C 0.9800
C43 H43A 0.9800
C43 H43B 0.9800
C43 H43C 0.9800
C44 H44A 0.9800
C44 H44B 0.9800
C44 H44C 0.9800
S12 C45 1.841(17)
C45 C46 1.50(2)
C45 C47 1.52(2)
C45 C48 1.50(2)
C46 H46A 0.9800
C46 H46B 0.9800
C46 H46C 0.9800
C47 H47A 0.9800
C47 H47B 0.9800
C47 H47C 0.9800
C48 H48A 0.9800
C48 H48B 0.9800
C48 H48C 0.9800
S13 C49 1.837(18)
C49 C50 1.49(2)
C49 C51 1.52(2)
C49 C52 1.50(2)
C50 H50A 0.9800
C50 H50B 0.9800
C50 H50C 0.9800
C51 H51A 0.9800
C51 H51B 0.9800
C51 H51C 0.9800
C52 H52A 0.9800
C52 H52B 0.9800
C52 H52C 0.9800
S14 C53 1.841(18)
C53 C54 1.49(2)
C53 C55 1.52(2)
C53 C56 1.50(2)
C54 H54A 0.9800
C54 H54B 0.9800
C54 H54C 0.9800
C55 H55A 0.9800
C55 H55B 0.9800
C55 H55C 0.9800
C56 H56A 0.9800
C56 H56B 0.9800
C56 H56C 0.9800
S15 C57 1.836(18)
C57 C58 1.50(2)
C57 C59 1.52(2)
C57 C60 1.50(2)
C58 H58A 0.9800
C58 H58B 0.9800
C58 H58C 0.9800
C59 H59A 0.9800
C59 H59B 0.9800
C59 H59C 0.9800
C60 H60A 0.9800
C60 H60B 0.9800
C60 H60C 0.9800
S16 C61 1.837(18)
C61 C62 1.50(2)
C61 C63 1.52(2)
C61 C64 1.51(2)
C62 H62A 0.9800
C62 H62B 0.9800
C62 H62C 0.9800
C63 H63A 0.9800
C63 H63B 0.9800
C63 H63C 0.9800
C64 H64A 0.9800
C64 H64B 0.9800
C64 H64C 0.9800
S17 C65 1.835(18)
C65 C66 1.49(2)
C65 C67 1.51(2)
C65 C68 1.50(2)
C66 H66A 0.9800
C66 H66B 0.9800
C66 H66C 0.9800
C67 H67A 0.9800
C67 H67B 0.9800
C67 H67C 0.9800
C68 H68A 0.9800
C68 H68B 0.9800
C68 H68C 0.9800
S18 C69 1.833(18)
C69 C70 1.49(2)
C69 C71 1.52(2)
C69 C72 1.50(2)
C70 H70A 0.9800
C70 H70B 0.9800
C70 H70C 0.9800
C71 H71A 0.9800
C71 H71B 0.9800
C71 H71C 0.9800
C72 H72A 0.9800
C72 H72B 0.9800
C72 H72C 0.9800

loop_
_geom_torsion_atom_site_label_1
_geom_torsion_atom_site_label_2
_geom_torsion_atom_site_label_3
_geom_torsion_atom_site_label_4
_geom_torsion
Au1 S1 C1 C2 -66(2)
Au1 S1 C1 C3 53(2)
Au1 S1 C1 C4 171(2)
Au1 S5 C17 C18 58(2)
Au1 S5 C17 C19 -62(2)
Au1 S5 C17 C20 -177.2(19)
Au2 S1 C1 C2 -170(2)
Au2 S1 C1 C3 -51(2)
Au2 S1 C1 C4 67(2)
Au2 S2 C5 C6 168(2)
Au2 S2 C5 C7 48(2)
Au2 S2 C5 C8 -69(2)
Au3 S6 C21 C22 41(2)
Au3 S6 C21 C23 159.7(19)
Au3 S6 C21 C24 -84(2)
Au4 S4 C13 C14 -75(2)
Au4 S4 C13 C15 166.6(18)
Au4 S4 C13 C16 49(2)
Au5 S5 C17 C18 -41(2)
Au5 S5 C17 C19 -160(2)
Au5 S5 C17 C20 84(2)
Au6 S4 C13 C14 33(2)
Au6 S4 C13 C15 -85(2)
Au6 S4 C13 C16 158.2(19)
Au6 S8 C29 C30 48(2)
Au6 S8 C29 C31 -72(2)
Au6 S8 C29 C32 172(2)
Au7 S9 C33 C34 71.9(19)
Au7 S9 C33 C35 -169.8(16)
Au7 S9 C33 C36 -53(2)
Au8 S8 C29 C30 -60(2)
Au8 S8 C29 C31 -180(2)
Au8 S8 C29 C32 64(2)
Au9 S11 C41 C42 42(2)
Au9 S11 C41 C43 -76(2)
Au9 S11 C41 C44 166.3(18)
Au11 S3 C9 C10 -65.9(19)
Au11 S3 C9 C11 54.2(19)
Au11 S3 C9 C12 170.8(17)
Au12 S7 C25 C26 -161(2)
Au12 S7 C25 C27 -42(3)
Au12 S7 C25 C28 73(2)
Au13 S2 C5 C6 63(2)
Au13 S2 C5 C7 -57(2)
Au13 S2 C5 C8 -174(2)
Au13 S3 C9 C10 -162.9(17)
Au13 S3 C9 C11 -43(2)
Au13 S3 C9 C12 73.7(19)
Au15 S6 C21 C22 -64(2)
Au15 S6 C21 C23 55(2)
Au15 S6 C21 C24 170.9(19)
Au15 S10 C37 C38 52(2)
Au15 S10 C37 C39 -65(2)
Au15 S10 C37 C40 177.5(19)
Au16 S10 C37 C38 -51(2)
Au16 S10 C37 C39 -167.5(18)
Au16 S10 C37 C40 75(2)
Au17 S11 C41 C42 -56(2)
Au17 S11 C41 C43 -173.7(18)
Au17 S11 C41 C44 69(2)
Au17 S14 C53 C54 -49(2)
Au17 S14 C53 C55 70(2)
Au17 S14 C53 C56 -173.6(19)
Au18 S15 C57 C58 -33(2)
Au18 S15 C57 C59 85(2)
Au18 S15 C57 C60 -158.1(19)
Au19 S9 C33 C34 174.4(17)
Au19 S9 C33 C35 -67.3(18)
Au19 S9 C33 C36 50(2)
Au19 S16 C61 C62 -56(2)
Au19 S16 C61 C63 63.3(19)
Au19 S16 C61 C64 -179.1(17)
Au21 S12 C45 C46 66(2)
Au21 S12 C45 C47 -174.5(18)
Au21 S12 C45 C48 -58(2)
Au23 S7 C25 C26 -70(2)
Au23 S7 C25 C27 49(3)
Au23 S7 C25 C28 165(2)
Au24 S13 C49 C50 58(2)
Au24 S13 C49 C51 -62(2)
Au24 S13 C49 C52 -179.4(19)
Au25 S14 C53 C54 53(2)
Au25 S14 C53 C55 172.0(18)
Au25 S14 C53 C56 -71(2)
Au26 S12 C45 C46 -33(2)
Au26 S12 C45 C47 86.2(19)
Au26 S12 C45 C48 -157.1(19)
Au27 S15 C57 C58 66(2)
Au27 S15 C57 C59 -175(2)
Au27 S15 C57 C60 -59(2)
Au27 S17 C65 C66 48(2)
Au27 S17 C65 C67 168(2)
Au27 S17 C65 C68 -75(2)
Au28 S16 C61 C62 53(2)
Au28 S16 C61 C63 172.0(17)
Au28 S16 C61 C64 -70.4(19)
Au29 S17 C65 C66 -56(2)
Au29 S17 C65 C67 64(2)
Au29 S17 C65 C68 -179.5(19)
Au29 S18 C69 C70 179(2)
Au29 S18 C69 C71 61(2)
Au29 S18 C69 C72 -56(2)
Au30 S13 C49 C50 -56(2)
Au30 S13 C49 C51 -175(2)
Au30 S13 C49 C52 67(2)
Au30 S18 C69 C70 -75(2)
Au30 S18 C69 C71 167(2)
Au30 S18 C69 C72 50(2)
